data_7101388
loop_
_publ_author_name
'Kohtaro Osakada'
'Junpei Kuwabara'
'Daisuke Takeuchi'

_publ_section_title
;
Early-Late Heterobimetallic Complexes as Catalyst for
Ethylene Polymerization. Cooperative Effect of Two Metal Centers to
Afford Highly Branched Polyethylene
;
_journal_issue 36
_journal_name_full 'Chemical Communications'
_journal_paper_doi 10.1039/b605800k
_journal_year 2006
_chemical_formula_moiety 'C49.50 H59 Cl5 Co N2 O2 Si Zr '
_chemical_formula_sum 'C49.5 H59 Cl5 Co N2 O2 Si Zr'
_chemical_formula_weight 1069.53
_space_group_crystal_system trigonal
_space_group_IT_number 148
_space_group_name_Hall '-R 3'
_space_group_name_H-M_alt 'R -3 :H'
_cell_angle_alpha 90.0000
_cell_angle_beta 90.0000
_cell_angle_gamma 120.0000
_cell_formula_units_Z 18
_cell_length_a 35.456(5)
_cell_length_b 35.456(5)
_cell_length_c 23.121(3)
_cell_measurement_reflns_used 10065
_cell_measurement_temperature 113.1
_cell_measurement_theta_max 25.3
_cell_measurement_theta_min 3.0
_cell_volume 25172(6)
_computing_cell_refinement CrystalClear
_computing_data_collection CrystalClear
_computing_data_reduction CrystalStructure
_computing_publication_material 'CrystalStructure 3.7.0'
_computing_structure_refinement SHELXL
_computing_structure_solution SHELXS97
_diffrn_detector_area_resol_mean 7.31
_diffrn_measured_fraction_theta_full 0.997
_diffrn_measured_fraction_theta_max 0.997
_diffrn_measurement_device_type 'Rigaku Saturn'
_diffrn_measurement_method \w
_diffrn_radiation_type 'Mo K\a'
_diffrn_radiation_wavelength 0.71070
_diffrn_reflns_av_R_equivalents 0.046
_diffrn_reflns_limit_h_max 41
_diffrn_reflns_limit_h_min -42
_diffrn_reflns_limit_k_max 42
_diffrn_reflns_limit_k_min -34
_diffrn_reflns_limit_l_max 26
_diffrn_reflns_limit_l_min -27
_diffrn_reflns_number 54306
_diffrn_reflns_theta_full 25.35
_diffrn_reflns_theta_max 25.35
_exptl_absorpt_coefficient_mu 0.778
_exptl_absorpt_correction_T_max 0.869
_exptl_absorpt_correction_T_min 0.725
_exptl_absorpt_correction_type multi-scan
_exptl_absorpt_process_details 'Jacobson, R. (1998) Private communication'
_exptl_crystal_colour green
_exptl_crystal_density_diffrn 1.270
_exptl_crystal_density_method 'not measured'
_exptl_crystal_description prism
_exptl_crystal_F_000 9936.00
_exptl_crystal_size_max 0.28
_exptl_crystal_size_mid 0.20
_exptl_crystal_size_min 0.18
_refine_diff_density_max 2.08
_refine_diff_density_min -1.06
_refine_ls_extinction_method none
_refine_ls_goodness_of_fit_ref 1.419
_refine_ls_hydrogen_treatment constr
_refine_ls_number_parameters 605
_refine_ls_number_reflns 10214
_refine_ls_number_restraints 181
_refine_ls_R_factor_gt 0.1168
_refine_ls_shift/su_max 0.0060
_refine_ls_structure_factor_coef Fsqd
_refine_ls_weighting_details 'w = 1/[\s^2^(Fo^2^)+(0.2000P)^2^+0.0000P] where P=(Fo^2^+2Fc^2^)/3'
_refine_ls_weighting_scheme calc
_refine_ls_wR_factor_ref 0.3644
_reflns_number_gt 7994
_reflns_number_total 10214
_reflns_threshold_expression F^2^>2.0\s(F^2^)
_cod_data_source_file b605800k.txt
_cod_original_sg_symbol_H-M 'R -3:H'
_cod_original_formula_sum 'C49.50 H59 Cl5 Co N2 O2 Si Zr '
_cod_database_code 7101388

loop_
_space_group_symop_id
_space_group_symop_operation_xyz
1 +X,+Y,+Z
2 -Y,+X-Y,+Z
3 -X+Y,-X,+Z
4 -X,-Y,-Z
5 +Y,-X+Y,-Z
6 +X-Y,+X,-Z
7 2/3+X,1/3+Y,1/3+Z
8 2/3-Y,1/3+X-Y,1/3+Z
9 2/3-X+Y,1/3-X,1/3+Z
10 2/3-X,1/3-Y,1/3-Z
11 2/3+Y,1/3-X+Y,1/3-Z
12 2/3+X-Y,1/3+X,1/3-Z
13 1/3+X,2/3+Y,2/3+Z
14 1/3-Y,2/3+X-Y,2/3+Z
15 1/3-X+Y,2/3-X,2/3+Z
16 1/3-X,2/3-Y,2/3-Z
17 1/3+Y,2/3-X+Y,2/3-Z
18 1/3+X-Y,2/3+X,2/3-Z

loop_
_atom_site_label
_atom_site_type_symbol
_atom_site_fract_x
_atom_site_fract_y
_atom_site_fract_z
_atom_site_U_iso_or_equiv
_atom_site_adp_type
_atom_site_occupancy
_atom_site_symmetry_multiplicity
_atom_site_calc_flag
_atom_site_refinement_flags
Zr1 Zr 0.13227(2) 0.18824(2) 0.60965(4) 0.0659(3) Uani 1 1 d .
Co1 Co 0.31079(3) 0.32111(3) 0.30403(4) 0.0556(3) Uani 1 1 d .
Cl1 Cl 0.08163(8) 0.15237(9) 0.53034(12) 0.1058(9) Uani 1 1 d .
Cl2 Cl 0.13064(7) 0.25611(7) 0.60881(12) 0.0933(7) Uani 1 1 d .
Cl3 Cl 0.34103(6) 0.36801(5) 0.37701(7) 0.0598(5) Uani 1 1 d .
Cl4 Cl 0.28412(11) 0.24942(8) 0.32714(11) 0.0675(7) Uani 0.70 1 d P
Cl5 Cl 0.25986(19) 0.25836(19) 0.3257(2) 0.0585(13) Uani 0.30 1 d P
Cl6 Cl 0.5416(2) 0.40362(15) 0.4532(3) 0.129(2) Uani 0.50 1 d PDU
Cl7 Cl 0.5732(2) 0.4007(3) 0.3415(4) 0.149(3) Uani 0.50 1 d PDU
Si1 Si 0.18493(7) 0.15173(7) 0.69247(12) 0.0771(7) Uani 1 1 d .
O1 O 0.1821(3) 0.3102(4) 0.3968(4) 0.160(4) Uani 1 1 d .
O2 O 0.2279(2) 0.3061(3) 0.3291(3) 0.107(2) Uani 1 1 d .
N1 N 0.28752(18) 0.34352(19) 0.2399(2) 0.0597(13) Uani 1 1 d .
N2 N 0.35501(16) 0.32939(15) 0.2399(2) 0.0456(11) Uani 1 1 d .
C1 C 0.1307(2) 0.1488(2) 0.6987(4) 0.072(2) Uani 1 1 d .
C2 C 0.0924(3) 0.1193(3) 0.6679(5) 0.093(3) Uani 1 1 d .
C3 C 0.0635(2) 0.1370(3) 0.6686(5) 0.087(3) Uani 1 1 d .
C4 C 0.0824(3) 0.1744(3) 0.6976(4) 0.084(3) Uani 1 1 d .
C5 C 0.1252(3) 0.1843(2) 0.7160(4) 0.076(2) Uani 1 1 d .
C6 C 0.0824(4) 0.0775(3) 0.6400(6) 0.129(5) Uani 1 1 d .
H1 H 0.0938 0.0831 0.6004 0.155 Uiso 1 1 calc R
H2 H 0.0508 0.0579 0.6391 0.155 Uiso 1 1 calc R
H3 H 0.0960 0.0638 0.6621 0.155 Uiso 1 1 calc R
C7 C 0.0183(3) 0.1128(4) 0.6441(6) 0.135(5) Uani 1 1 d .
H4 H 0.0189 0.1213 0.6036 0.162 Uiso 1 1 calc R
H5 H -0.0009 0.1198 0.6664 0.162 Uiso 1 1 calc R
H6 H 0.0074 0.0814 0.6462 0.162 Uiso 1 1 calc R
C8 C 0.0614(4) 0.2011(4) 0.7130(5) 0.113(4) Uani 1 1 d .
H7 H 0.0664 0.2217 0.6817 0.135 Uiso 1 1 calc R
H8 H 0.0743 0.2171 0.7488 0.135 Uiso 1 1 calc R
H9 H 0.0301 0.1817 0.7184 0.135 Uiso 1 1 calc R
C9 C 0.1546(4) 0.2230(3) 0.7507(4) 0.095(3) Uani 1 1 d .
H10 H 0.1471 0.2169 0.7917 0.114 Uiso 1 1 calc R
H11 H 0.1514 0.2477 0.7386 0.114 Uiso 1 1 calc R
H12 H 0.1848 0.2300 0.7447 0.114 Uiso 1 1 calc R
C10 C 0.1824(4) 0.0985(3) 0.6859(6) 0.117(4) Uani 1 1 d .
H13 H 0.1834 0.0876 0.7245 0.141 Uiso 1 1 calc R
H14 H 0.2072 0.1019 0.6630 0.141 Uiso 1 1 calc R
H15 H 0.1552 0.0777 0.6667 0.141 Uiso 1 1 calc R
C11 C 0.2238(3) 0.1826(3) 0.7526(5) 0.103(3) Uani 1 1 d .
H16 H 0.2413 0.2134 0.7418 0.123 Uiso 1 1 calc R
H17 H 0.2430 0.1706 0.7595 0.123 Uiso 1 1 calc R
H18 H 0.2073 0.1800 0.7879 0.123 Uiso 1 1 calc R
C12 C 0.2002(2) 0.1841(3) 0.6210(4) 0.072(2) Uani 1 1 d .
C13 C 0.2121(2) 0.2278(2) 0.6171(4) 0.0685(19) Uani 1 1 d .
H19 H 0.2230 0.2481 0.6480 0.082 Uiso 1 1 calc R
C14 C 0.2055(2) 0.2371(3) 0.5609(4) 0.076(2) Uani 1 1 d .
H20 H 0.2119 0.2647 0.5459 0.091 Uiso 1 1 calc R
C15 C 0.1869(3) 0.1963(4) 0.5299(4) 0.096(3) Uani 1 1 d .
C16 C 0.1815(3) 0.1635(3) 0.5686(4) 0.083(2) Uani 1 1 d .
H21 H 0.1677 0.1332 0.5608 0.099 Uiso 1 1 calc R
C17 C 0.1753(4) 0.1939(5) 0.4671(5) 0.129(5) Uani 1 1 d .
H22 H 0.1957 0.1882 0.4447 0.155 Uiso 1 1 calc R
H23 H 0.1457 0.1685 0.4617 0.155 Uiso 1 1 calc R
C18 C 0.1756(3) 0.2301(4) 0.4429(4) 0.117(4) Uani 1 1 d .
H24 H 0.1569 0.2396 0.4581 0.141 Uiso 1 1 calc R
C19 C 0.2015(4) 0.2514(4) 0.3993(5) 0.123(4) Uani 1 1 d .
H25 H 0.2189 0.2411 0.3817 0.147 Uiso 1 1 calc R
C20 C 0.2031(4) 0.2928(4) 0.3775(4) 0.106(3) Uani 1 1 d .
C21 C 0.2318(4) 0.3447(5) 0.2960(5) 0.122(4) Uani 1 1 d .
H26 H 0.2023 0.3401 0.2886 0.147 Uiso 1 1 calc R
H27 H 0.2478 0.3713 0.3199 0.147 Uiso 1 1 calc R
C22 C 0.2541(3) 0.3511(3) 0.2416(4) 0.079(2) Uani 1 1 d .
C23 C 0.2430(4) 0.3650(3) 0.1926(5) 0.102(3) Uani 1 1 d .
H28 H 0.2195 0.3706 0.1944 0.122 Uiso 1 1 calc R
C24 C 0.2646(3) 0.3711(3) 0.1408(5) 0.091(3) Uani 1 1 d .
H29 H 0.2560 0.3805 0.1074 0.110 Uiso 1 1 calc R
C25 C 0.2996(3) 0.3631(3) 0.1385(3) 0.074(2) Uani 1 1 d .
H30 H 0.3155 0.3669 0.1038 0.088 Uiso 1 1 calc R
C26 C 0.3099(2) 0.3496(2) 0.1886(3) 0.0558(15) Uani 1 1 d .
C27 C 0.3460(2) 0.3411(2) 0.1920(2) 0.0493(13) Uani 1 1 d .
H31 H 0.3630 0.3443 0.1586 0.059 Uiso 1 1 calc R
C28 C 0.3927(2) 0.3238(2) 0.2446(3) 0.0540(15) Uani 1 1 d .
C29 C 0.3883(2) 0.2834(2) 0.2375(3) 0.0617(17) Uani 1 1 d .
C30 C 0.4256(3) 0.2804(3) 0.2425(4) 0.082(2) Uani 1 1 d .
H32 H 0.4237 0.2530 0.2364 0.098 Uiso 1 1 calc R
C31 C 0.4654(3) 0.3160(4) 0.2562(4) 0.092(3) Uani 1 1 d .
H33 H 0.4902 0.3128 0.2614 0.111 Uiso 1 1 calc R
C32 C 0.4687(3) 0.3549(3) 0.2619(4) 0.083(2) Uani 1 1 d .
H34 H 0.4967 0.3793 0.2691 0.100 Uiso 1 1 calc R
C33 C 0.4332(2) 0.3622(3) 0.2580(3) 0.0630(17) Uani 1 1 d .
C34 C 0.3450(3) 0.2434(2) 0.2218(3) 0.072(2) Uani 1 1 d .
H35 H 0.3215 0.2503 0.2304 0.086 Uiso 1 1 calc R
C35 C 0.3433(3) 0.2341(3) 0.1567(4) 0.094(3) Uani 1 1 d .
H36 H 0.3307 0.2495 0.1362 0.113 Uiso 1 1 calc R
H37 H 0.3252 0.2027 0.1499 0.113 Uiso 1 1 calc R
H38 H 0.3728 0.2442 0.1423 0.113 Uiso 1 1 calc R
C36 C 0.3362(4) 0.2041(3) 0.2584(5) 0.103(3) Uani 1 1 d .
H39 H 0.3478 0.1876 0.2388 0.124 Uiso 1 1 calc R
H40 H 0.3047 0.1854 0.2639 0.124 Uiso 1 1 calc R
H41 H 0.3504 0.2140 0.2961 0.124 Uiso 1 1 calc R
C37 C 0.4386(2) 0.4066(2) 0.2646(3) 0.0627(17) Uani 1 1 d .
H42 H 0.4088 0.4028 0.2684 0.075 Uiso 1 1 calc R
C38 C 0.4639(3) 0.4299(3) 0.3192(4) 0.085(2) Uani 1 1 d .
H43 H 0.4436 0.4230 0.3515 0.102 Uiso 1 1 calc R
H44 H 0.4797 0.4614 0.3126 0.102 Uiso 1 1 calc R
H45 H 0.4847 0.4202 0.3285 0.102 Uiso 1 1 calc R
C39 C 0.4594(3) 0.4345(3) 0.2117(4) 0.089(3) Uani 1 1 d .
H46 H 0.4911 0.4504 0.2164 0.107 Uiso 1 1 calc R
H47 H 0.4490 0.4552 0.2071 0.107 Uiso 1 1 calc R
H48 H 0.4516 0.4158 0.1774 0.107 Uiso 1 1 calc R
C40 C 0.2415(2) 0.2475(2) 0.1134(4) 0.102(3) Uani 1 1 d DU
H49 H 0.2668 0.2474 0.1004 0.122 Uiso 1 1 calc RD
C41 C 0.2175(3) 0.2565(3) 0.0759(3) 0.106(3) Uani 1 1 d DU
H50 H 0.2261 0.2626 0.0366 0.128 Uiso 1 1 calc RD
C42 C 0.1813(3) 0.2567(3) 0.0944(4) 0.143(5) Uani 1 1 d DU
H51 H 0.1646 0.2630 0.0681 0.171 Uiso 1 1 calc RD
C43 C 0.1690(3) 0.2478(3) 0.1510(5) 0.149(5) Uani 1 1 d DU
H52 H 0.1437 0.2479 0.1642 0.179 Uiso 1 1 calc RD
C44 C 0.1930(3) 0.2387(3) 0.1885(4) 0.135(4) Uani 1 1 d DU
H53 H 0.1844 0.2325 0.2278 0.163 Uiso 1 1 calc RD
C45 C 0.2290(3) 0.2385(2) 0.1697(3) 0.101(3) Uani 1 1 d DU
H54 H 0.2457 0.2322 0.1959 0.121 Uiso 1 1 calc RD
C46 C 0.0413(6) 0.0386(5) 0.4998(5) 0.140(5) Uani 1 1 d .
H55 H 0.0690 0.0644 0.4991 0.168 Uiso 1 1 calc R
C47 C 0.5736(5) 0.3502(6) 0.1646(6) 0.086(5) Uani 0.50 1 d PDU
H56 H 0.5460 0.3252 0.1713 0.103 Uiso 0.50 1 calc PRD
C48 C 0.6056(7) 0.3459(6) 0.1376(6) 0.27(3) Uani 0.50 1 d PDU
H57 H 0.6001 0.3180 0.1255 0.327 Uiso 0.50 1 calc PRD
C49 C 0.6456(6) 0.3820(8) 0.1277(7) 0.147(10) Uani 0.50 1 d PDU
H58 H 0.6678 0.3791 0.1089 0.176 Uiso 0.50 1 calc PRD
C50 C 0.6536(6) 0.4223(7) 0.1451(7) 0.126(8) Uani 0.50 1 d PDU
H59 H 0.6813 0.4472 0.1383 0.151 Uiso 0.50 1 calc PRD
C51 C 0.6216(7) 0.4267(7) 0.1722(7) 0.152(10) Uani 0.50 1 d PDU
H60 H 0.6271 0.4546 0.1842 0.183 Uiso 0.50 1 calc PRD
C52 C 0.5815(6) 0.3906(7) 0.1820(6) 0.224(19) Uani 0.50 1 d PDU
H61 H 0.5593 0.3935 0.2007 0.269 Uiso 0.50 1 calc PRD
C54 C 0.5375(9) 0.3725(10) 0.3958(7) 0.147(9) Uani 0.50 1 d PDU
H62 H 0.5075 0.3587 0.3804 0.176 Uiso 0.50 1 calc PR
H63 H 0.5427 0.3489 0.4089 0.176 Uiso 0.50 1 calc PR

loop_
_atom_site_aniso_label
_atom_site_aniso_U_11
_atom_site_aniso_U_22
_atom_site_aniso_U_33
_atom_site_aniso_U_12
_atom_site_aniso_U_13
_atom_site_aniso_U_23
Zr(1) 0.0433(4) 0.0493(4) 0.0950(6) 0.0156(2) -0.0092(3) 0.0025(3)
Co(1) 0.0587(5) 0.0646(5) 0.0416(5) 0.0293(4) 0.0053(3) 0.0001(3)
Cl(1) 0.0662(12) 0.1002(16) 0.1178(18) 0.0166(11) -0.0343(12) 0.0098(13)
Cl(2) 0.0770(13) 0.0665(11) 0.1408(19) 0.0392(10) 0.0290(13) 0.0336(12)
Cl(3) 0.0838(11) 0.0525(8) 0.0461(8) 0.0363(8) -0.0017(7) 0.0003(6)
Cl(4) 0.091(2) 0.0511(13) 0.0543(13) 0.0314(13) 0.0118(12) -0.0002(9)
Cl(5) 0.053(2) 0.059(3) 0.050(2) 0.017(2) 0.009(2) 0.006(2)
Cl(6) 0.141(4) 0.050(2) 0.142(4) 0.007(2) -0.006(3) -0.006(2)
Cl(7) 0.085(3) 0.193(6) 0.162(5) 0.063(3) -0.050(3) -0.054(4)
Si(1) 0.0622(12) 0.0629(12) 0.1114(18) 0.0352(10) -0.0193(11) -0.0061(11)
O(1) 0.139(7) 0.274(13) 0.084(4) 0.115(8) 0.035(4) 0.037(6)
O(2) 0.110(5) 0.138(6) 0.092(4) 0.078(4) 0.033(3) 0.033(4)
N(1) 0.056(3) 0.064(3) 0.061(3) 0.032(2) -0.000(2) -0.006(2)
N(2) 0.047(2) 0.048(2) 0.046(2) 0.027(2) 0.001(2) -0.002(2)
C(1) 0.058(4) 0.052(3) 0.100(5) 0.023(3) -0.013(3) 0.003(3)
C(2) 0.071(5) 0.051(4) 0.136(7) 0.015(3) -0.031(5) 0.013(4)
C(3) 0.045(3) 0.065(4) 0.137(7) 0.016(3) 0.000(4) 0.029(5)
C(4) 0.069(4) 0.082(5) 0.111(6) 0.044(4) 0.016(4) 0.035(5)
C(5) 0.068(4) 0.056(4) 0.104(6) 0.031(3) 0.012(4) 0.015(3)
C(6) 0.106(7) 0.042(4) 0.211(12) 0.015(4) -0.076(8) -0.008(5)
C(7) 0.049(4) 0.123(8) 0.205(12) 0.022(5) 0.002(6) 0.081(8)
C(8) 0.093(6) 0.126(8) 0.144(9) 0.073(6) 0.039(6) 0.040(7)
C(9) 0.116(7) 0.072(5) 0.102(6) 0.051(5) -0.005(5) -0.009(4)
C(10) 0.113(8) 0.086(6) 0.183(11) 0.072(6) -0.002(7) 0.005(6)
C(11) 0.068(5) 0.081(5) 0.143(8) 0.026(4) -0.040(5) 0.006(5)
C(12) 0.051(3) 0.068(4) 0.098(5) 0.030(3) -0.016(3) -0.023(4)
C(13) 0.042(3) 0.066(4) 0.084(5) 0.017(3) -0.014(3) -0.017(3)
C(14) 0.045(3) 0.073(4) 0.083(5) 0.009(3) -0.001(3) -0.012(3)
C(15) 0.056(4) 0.125(8) 0.079(5) 0.024(4) -0.001(3) -0.037(5)
C(16) 0.074(5) 0.075(5) 0.092(6) 0.032(4) -0.005(4) -0.009(4)
C(17) 0.087(7) 0.148(11) 0.086(6) 0.008(7) 0.011(5) -0.024(7)
C(18) 0.092(6) 0.114(8) 0.062(5) -0.011(6) 0.023(4) 0.007(5)
C(19) 0.124(9) 0.140(10) 0.089(6) 0.055(8) -0.016(6) 0.023(6)
C(20) 0.092(6) 0.141(9) 0.082(6) 0.057(6) 0.032(5) 0.025(6)
C(21) 0.123(8) 0.183(12) 0.121(8) 0.120(9) 0.037(6) 0.019(8)
C(22) 0.065(4) 0.095(5) 0.095(5) 0.053(4) 0.004(4) -0.003(4)
C(23) 0.096(6) 0.105(7) 0.134(9) 0.073(6) -0.032(6) -0.017(6)
C(24) 0.098(6) 0.086(6) 0.103(7) 0.056(5) -0.039(5) -0.009(5)
C(25) 0.095(5) 0.084(5) 0.054(3) 0.054(4) -0.014(3) -0.001(3)
C(26) 0.055(3) 0.064(3) 0.054(3) 0.034(3) 0.001(2) -0.000(2)
C(27) 0.054(3) 0.058(3) 0.040(3) 0.031(2) 0.003(2) -0.001(2)
C(28) 0.060(3) 0.064(3) 0.046(3) 0.037(3) -0.003(2) -0.006(2)
C(29) 0.071(4) 0.066(4) 0.064(3) 0.046(3) -0.005(3) -0.002(3)
C(30) 0.097(6) 0.087(5) 0.084(5) 0.063(5) -0.018(4) -0.017(4)
C(31) 0.090(6) 0.120(7) 0.102(6) 0.078(6) -0.009(5) -0.019(5)
C(32) 0.068(4) 0.087(5) 0.099(6) 0.042(4) -0.011(4) -0.021(4)
C(33) 0.049(3) 0.082(4) 0.062(3) 0.036(3) -0.003(2) -0.011(3)
C(34) 0.077(4) 0.060(4) 0.085(5) 0.039(3) -0.011(3) -0.010(3)
C(35) 0.081(5) 0.072(5) 0.123(7) 0.033(4) -0.021(5) -0.026(5)
C(36) 0.120(8) 0.066(5) 0.134(8) 0.054(5) -0.012(6) 0.011(5)
C(37) 0.048(3) 0.060(3) 0.066(4) 0.016(3) 0.002(2) -0.012(3)
C(38) 0.098(6) 0.079(5) 0.080(5) 0.047(4) -0.014(4) -0.022(4)
C(39) 0.093(6) 0.065(4) 0.103(6) 0.034(4) 0.013(5) -0.006(4)
C(40) 0.088(5) 0.104(6) 0.108(6) 0.044(4) 0.001(4) -0.014(5)
C(41) 0.113(6) 0.107(6) 0.086(5) 0.046(5) -0.005(5) 0.000(4)
C(42) 0.141(8) 0.179(8) 0.137(8) 0.102(7) -0.019(6) 0.020(6)
C(43) 0.136(7) 0.195(9) 0.155(8) 0.112(7) 0.006(6) 0.035(7)
C(44) 0.145(8) 0.149(8) 0.115(7) 0.076(6) 0.006(6) 0.000(6)
C(45) 0.100(6) 0.090(5) 0.105(6) 0.042(4) -0.033(5) -0.014(4)
C(46) 0.209(19) 0.149(14) 0.089(6) 0.109(9) 0.022(9) 0.017(8)
C(47) 0.071(7) 0.115(9) 0.061(6) 0.038(6) -0.019(5) 0.006(6)
C(48) 0.28(2) 0.27(2) 0.26(2) 0.132(15) -0.013(10) 0.004(10)
C(49) 0.143(12) 0.155(13) 0.147(13) 0.079(9) -0.001(8) 0.007(8)
C(50) 0.129(11) 0.131(11) 0.118(10) 0.065(8) -0.007(8) 0.022(8)
C(51) 0.161(13) 0.156(13) 0.138(13) 0.078(9) -0.014(9) 0.005(8)
C(52) 0.22(2) 0.24(2) 0.22(2) 0.110(12) -0.005(9) 0.018(9)
C(54) 0.140(12) 0.147(12) 0.144(12) 0.064(9) -0.034(8) 0.012(8)

loop_
_atom_type_symbol
_atom_type_description
_atom_type_scat_dispersion_real
_atom_type_scat_dispersion_imag
_atom_type_scat_source
C C 0.003 0.002
;
International Tables for Crystallography
(1992, Vol. C, Tables 4.2.6.8 and 6.1.1.4)
;
H H 0.000 0.000
;
International Tables for Crystallography
(1992, Vol. C, Table 6.1.1.4)
;
Cl Cl 0.148 0.159
;
International Tables for Crystallography
(1992, Vol. C, Tables 4.2.6.8 and 6.1.1.4)
;
Co Co 0.349 0.972
;
International Tables for Crystallography
(1992, Vol. C, Tables 4.2.6.8 and 6.1.1.4)
;
N N 0.006 0.003
;
International Tables for Crystallography
(1992, Vol. C, Tables 4.2.6.8 and 6.1.1.4)
;
O O 0.011 0.006
;
International Tables for Crystallography
(1992, Vol. C, Tables 4.2.6.8 and 6.1.1.4)
;
Si Si 0.082 0.070
;
International Tables for Crystallography
(1992, Vol. C, Tables 4.2.6.8 and 6.1.1.4)
;
Zr Zr -2.967 0.560
;
International Tables for Crystallography
(1992, Vol. C, Tables 4.2.6.8 and 6.1.1.4)
;

loop_
_geom_angle_atom_site_label_1
_geom_angle_atom_site_label_2
_geom_angle_atom_site_label_3
_geom_angle
_geom_angle_publ_flag
_geom_angle_site_symmetry_1
_geom_angle_site_symmetry_3
Cl(1) Zr(1) Cl(2) 97.73(10) yes . .
Cl(1) Zr(1) C(1) 121.97(16) yes . .
Cl(1) Zr(1) C(2) 89.2(2) yes . .
Cl(1) Zr(1) C(3) 80.8(2) yes . .
Cl(1) Zr(1) C(4) 103.8(2) yes . .
Cl(1) Zr(1) C(5) 133.92(17) yes . .
Cl(1) Zr(1) C(12) 122.0(2) yes . .
Cl(1) Zr(1) C(13) 133.6(2) yes . .
Cl(1) Zr(1) C(14) 104.85(19) yes . .
Cl(1) Zr(1) C(15) 80.6(2) yes . .
Cl(1) Zr(1) C(16) 89.6(2) yes . .
Cl(2) Zr(1) C(1) 124.0(2) yes . .
Cl(2) Zr(1) C(2) 133.2(2) yes . .
Cl(2) Zr(1) C(3) 102.6(2) yes . .
Cl(2) Zr(1) C(4) 80.9(2) yes . .
Cl(2) Zr(1) C(5) 90.7(2) yes . .
Cl(2) Zr(1) C(12) 123.96(18) yes . .
Cl(2) Zr(1) C(13) 91.5(2) yes . .
Cl(2) Zr(1) C(14) 81.0(2) yes . .
Cl(2) Zr(1) C(15) 105.8(3) yes . .
Cl(2) Zr(1) C(16) 135.2(2) yes . .
C(1) Zr(1) C(2) 33.1(2) yes . .
C(1) Zr(1) C(3) 54.3(3) yes . .
C(1) Zr(1) C(4) 54.2(3) yes . .
C(1) Zr(1) C(5) 33.5(3) yes . .
C(1) Zr(1) C(12) 68.3(2) yes . .
C(1) Zr(1) C(13) 87.6(2) yes . .
C(1) Zr(1) C(14) 118.7(2) yes . .
C(1) Zr(1) C(15) 117.4(3) yes . .
C(1) Zr(1) C(16) 86.6(3) yes . .
C(2) Zr(1) C(3) 32.9(3) yes . .
C(2) Zr(1) C(4) 52.7(3) yes . .
C(2) Zr(1) C(5) 54.6(2) yes . .
C(2) Zr(1) C(12) 88.6(3) yes . .
C(2) Zr(1) C(13) 116.4(3) yes . .
C(2) Zr(1) C(14) 141.5(3) yes . .
C(2) Zr(1) C(15) 121.0(4) yes . .
C(2) Zr(1) C(16) 90.8(3) yes . .
C(3) Zr(1) C(4) 29.8(3) yes . .
C(3) Zr(1) C(5) 53.2(2) yes . .
C(3) Zr(1) C(12) 120.1(3) yes . .
C(3) Zr(1) C(13) 141.0(3) yes . .
C(3) Zr(1) C(14) 173.0(3) yes . .
C(3) Zr(1) C(15) 147.8(3) yes . .
C(3) Zr(1) C(16) 122.2(3) yes . .
C(4) Zr(1) C(5) 33.1(3) yes . .
C(4) Zr(1) C(12) 119.7(3) yes . .
C(4) Zr(1) C(13) 122.6(2) yes . .
C(4) Zr(1) C(14) 147.8(2) yes . .
C(4) Zr(1) C(15) 171.6(4) yes . .
C(4) Zr(1) C(16) 140.0(3) yes . .
C(5) Zr(1) C(12) 88.0(3) yes . .
C(5) Zr(1) C(13) 91.0(2) yes . .
C(5) Zr(1) C(14) 121.2(2) yes . .
C(5) Zr(1) C(15) 140.0(3) yes . .
C(5) Zr(1) C(16) 115.3(3) yes . .
C(12) Zr(1) C(13) 32.6(2) yes . .
C(12) Zr(1) C(14) 53.4(2) yes . .
C(12) Zr(1) C(15) 52.4(3) yes . .
C(12) Zr(1) C(16) 32.5(2) yes . .
C(13) Zr(1) C(14) 32.1(2) yes . .
C(13) Zr(1) C(15) 53.2(2) yes . .
C(13) Zr(1) C(16) 54.5(2) yes . .
C(14) Zr(1) C(15) 32.7(3) yes . .
C(14) Zr(1) C(16) 54.5(3) yes . .
C(15) Zr(1) C(16) 32.0(3) yes . .
Cl(3) Co(1) Cl(4) 115.40(8) yes . .
Cl(3) Co(1) Cl(5) 116.45(15) yes . .
Cl(3) Co(1) N(1) 113.34(19) yes . .
Cl(3) Co(1) N(2) 112.85(12) yes . .
Cl(4) Co(1) Cl(5) 27.4(2) yes . .
Cl(4) Co(1) N(1) 125.39(16) yes . .
Cl(4) Co(1) N(2) 100.83(18) yes . .
Cl(5) Co(1) N(1) 106.5(2) yes . .
Cl(5) Co(1) N(2) 120.6(2) yes . .
N(1) Co(1) N(2) 81.4(2) yes . .
Co(1) Cl(4) Cl(5) 66.8(3) yes . .
Co(1) Cl(5) Cl(4) 85.9(3) yes . .
C(1) Si(1) C(10) 115.0(4) yes . .
C(1) Si(1) C(11) 114.0(4) yes . .
C(1) Si(1) C(12) 94.3(3) yes . .
C(10) Si(1) C(11) 107.7(6) yes . .
C(10) Si(1) C(12) 113.1(5) yes . .
C(11) Si(1) C(12) 112.4(3) yes . .
C(20) O(2) C(21) 118.8(11) yes . .
Co(1) N(1) C(22) 128.8(5) yes . .
Co(1) N(1) C(26) 111.9(5) yes . .
C(22) N(1) C(26) 119.2(7) yes . .
Co(1) N(2) C(27) 111.9(5) yes . .
Co(1) N(2) C(28) 127.7(3) yes . .
C(27) N(2) C(28) 120.4(5) yes . .
Zr(1) C(1) Si(1) 99.8(3) yes . .
Zr(1) C(1) C(2) 75.1(5) yes . .
Zr(1) C(1) C(5) 73.0(5) yes . .
Si(1) C(1) C(2) 125.1(7) yes . .
Si(1) C(1) C(5) 124.1(4) yes . .
C(2) C(1) C(5) 106.9(8) yes . .
Zr(1) C(2) C(1) 71.8(4) yes . .
Zr(1) C(2) C(3) 76.1(5) yes . .
Zr(1) C(2) C(6) 118.3(7) yes . .
C(1) C(2) C(3) 107.3(8) yes . .
C(1) C(2) C(6) 128.0(10) yes . .
C(3) C(2) C(6) 124.7(8) yes . .
Zr(1) C(3) C(2) 71.0(4) yes . .
Zr(1) C(3) C(4) 74.7(5) yes . .
Zr(1) C(3) C(7) 124.4(7) yes . .
C(2) C(3) C(4) 108.9(8) yes . .
C(2) C(3) C(7) 122.3(9) yes . .
C(4) C(3) C(7) 128.7(11) yes . .
Zr(1) C(4) C(3) 75.5(6) yes . .
Zr(1) C(4) C(5) 69.4(5) yes . .
Zr(1) C(4) C(8) 124.9(7) yes . .
C(3) C(4) C(5) 109.8(10) yes . .
C(3) C(4) C(8) 125.5(9) yes . .
C(5) C(4) C(8) 124.5(8) yes . .
Zr(1) C(5) C(1) 73.5(5) yes . .
Zr(1) C(5) C(4) 77.5(5) yes . .
Zr(1) C(5) C(9) 118.9(5) yes . .
C(1) C(5) C(4) 107.0(7) yes . .
C(1) C(5) C(9) 129.0(9) yes . .
C(4) C(5) C(9) 123.8(10) yes . .
Zr(1) C(12) Si(1) 97.6(3) yes . .
Zr(1) C(12) C(13) 72.0(5) yes . .
Zr(1) C(12) C(16) 73.7(6) yes . .
Si(1) C(12) C(13) 123.9(6) yes . .
Si(1) C(12) C(16) 120.8(5) yes . .
C(13) C(12) C(16) 109.0(8) yes . .
Zr(1) C(13) C(12) 75.4(4) yes . .
Zr(1) C(13) C(14) 77.8(4) yes . .
C(12) C(13) C(14) 109.5(7) yes . .
Zr(1) C(14) C(13) 70.1(3) yes . .
Zr(1) C(14) C(15) 74.9(4) yes . .
C(13) C(14) C(15) 105.8(8) yes . .
Zr(1) C(15) C(14) 72.4(5) yes . .
Zr(1) C(15) C(16) 70.6(5) yes . .
Zr(1) C(15) C(17) 120.9(7) yes . .
C(14) C(15) C(16) 108.6(8) yes . .
C(14) C(15) C(17) 120.7(11) yes . .
C(16) C(15) C(17) 130.6(11) yes . .
Zr(1) C(16) C(12) 73.8(6) yes . .
Zr(1) C(16) C(15) 77.4(7) yes . .
C(12) C(16) C(15) 106.7(8) yes . .
C(15) C(17) C(18) 117.5(12) yes . .
C(17) C(18) C(19) 121.1(15) yes . .
C(18) C(19) C(20) 118.8(15) yes . .
O(1) C(20) O(2) 124.1(13) yes . .
O(1) C(20) C(19) 127.4(10) yes . .
O(2) C(20) C(19) 108.1(12) yes . .
O(2) C(21) C(22) 112.1(13) yes . .
N(1) C(22) C(21) 117.8(10) yes . .
N(1) C(22) C(23) 119.3(9) yes . .
C(21) C(22) C(23) 122.9(12) yes . .
C(22) C(23) C(24) 122.6(12) yes . .
C(23) C(24) C(25) 118.5(11) yes . .
C(24) C(25) C(26) 117.0(8) yes . .
N(1) C(26) C(25) 123.3(8) yes . .
N(1) C(26) C(27) 114.5(6) yes . .
C(25) C(26) C(27) 122.2(7) yes . .
N(2) C(27) C(26) 120.1(6) yes . .
N(2) C(28) C(29) 120.3(5) yes . .
N(2) C(28) C(33) 116.1(7) yes . .
C(29) C(28) C(33) 123.7(8) yes . .
C(28) C(29) C(30) 117.2(6) yes . .
C(28) C(29) C(34) 122.4(8) yes . .
C(30) C(29) C(34) 120.4(8) yes . .
C(29) C(30) C(31) 122.0(11) yes . .
C(30) C(31) C(32) 119.2(12) yes . .
C(31) C(32) C(33) 124.2(7) yes . .
C(28) C(33) C(32) 113.7(8) yes . .
C(28) C(33) C(37) 124.1(7) yes . .
C(32) C(33) C(37) 122.2(6) yes . .
C(29) C(34) C(35) 110.3(6) yes . .
C(29) C(34) C(36) 111.6(7) yes . .
C(35) C(34) C(36) 112.4(8) yes . .
C(33) C(37) C(38) 112.5(7) yes . .
C(33) C(37) C(39) 111.6(7) yes . .
C(38) C(37) C(39) 110.6(5) yes . .
C(41) C(40) C(45) 119.7(8) yes . .
C(40) C(41) C(42) 120.3(7) yes . .
C(41) C(42) C(43) 119.7(10) yes . .
C(42) C(43) C(44) 120.0(10) yes . .
C(43) C(44) C(45) 120.0(8) yes . .
C(40) C(45) C(44) 120.3(9) yes . .
C(46) C(46) C(46) 120.0(14) yes 55605 55606
C(48) C(47) C(52) 120.0(14) yes . .
C(47) C(48) C(49) 120(2) yes . .
C(48) C(49) C(50) 120(2) yes . .
C(49) C(50) C(51) 120.1(16) yes . .
C(50) C(51) C(52) 120(2) yes . .
C(47) C(52) C(51) 120(2) yes . .
Cl(6) C(54) Cl(7) 113.5(16) yes . .
C(2) C(6) H(1) 109.5 no . .
C(2) C(6) H(2) 109.4 no . .
C(2) C(6) H(3) 109.5 no . .
H(1) C(6) H(2) 109.5 no . .
H(1) C(6) H(3) 109.5 no . .
H(2) C(6) H(3) 109.5 no . .
C(3) C(7) H(4) 109.5 no . .
C(3) C(7) H(5) 109.5 no . .
C(3) C(7) H(6) 109.5 no . .
H(4) C(7) H(5) 109.5 no . .
H(4) C(7) H(6) 109.5 no . .
H(5) C(7) H(6) 109.5 no . .
C(4) C(8) H(7) 109.5 no . .
C(4) C(8) H(8) 109.5 no . .
C(4) C(8) H(9) 109.5 no . .
H(7) C(8) H(8) 109.5 no . .
H(7) C(8) H(9) 109.5 no . .
H(8) C(8) H(9) 109.5 no . .
C(5) C(9) H(10) 109.5 no . .
C(5) C(9) H(11) 109.5 no . .
C(5) C(9) H(12) 109.5 no . .
H(10) C(9) H(11) 109.5 no . .
H(10) C(9) H(12) 109.5 no . .
H(11) C(9) H(12) 109.5 no . .
Si(1) C(10) H(13) 109.5 no . .
Si(1) C(10) H(14) 109.5 no . .
Si(1) C(10) H(15) 109.5 no . .
H(13) C(10) H(14) 109.5 no . .
H(13) C(10) H(15) 109.5 no . .
H(14) C(10) H(15) 109.5 no . .
Si(1) C(11) H(16) 109.5 no . .
Si(1) C(11) H(17) 109.5 no . .
Si(1) C(11) H(18) 109.5 no . .
H(16) C(11) H(17) 109.5 no . .
H(16) C(11) H(18) 109.5 no . .
H(17) C(11) H(18) 109.5 no . .
Zr(1) C(13) H(19) 113.7 no . .
C(12) C(13) H(19) 125.3 no . .
C(14) C(13) H(19) 125.3 no . .
Zr(1) C(14) H(20) 119.8 no . .
C(13) C(14) H(20) 127.1 no . .
C(15) C(14) H(20) 127.1 no . .
Zr(1) C(16) H(21) 114.6 no . .
C(12) C(16) H(21) 126.7 no . .
C(15) C(16) H(21) 126.7 no . .
C(15) C(17) H(22) 107.9 no . .
C(15) C(17) H(23) 107.9 no . .
C(18) C(17) H(22) 107.9 no . .
C(18) C(17) H(23) 107.9 no . .
H(22) C(17) H(23) 107.2 no . .
C(17) C(18) H(24) 119.4 no . .
C(19) C(18) H(24) 119.4 no . .
C(18) C(19) H(25) 120.6 no . .
C(20) C(19) H(25) 120.6 no . .
O(2) C(21) H(26) 109.2 no . .
O(2) C(21) H(27) 109.2 no . .
C(22) C(21) H(26) 109.2 no . .
C(22) C(21) H(27) 109.2 no . .
H(26) C(21) H(27) 107.9 no . .
C(22) C(23) H(28) 118.7 no . .
C(24) C(23) H(28) 118.7 no . .
C(23) C(24) H(29) 120.7 no . .
C(25) C(24) H(29) 120.7 no . .
C(24) C(25) H(30) 121.5 no . .
C(26) C(25) H(30) 121.5 no . .
N(2) C(27) H(31) 119.9 no . .
C(26) C(27) H(31) 119.9 no . .
C(29) C(30) H(32) 119.0 no . .
C(31) C(30) H(32) 119.0 no . .
C(30) C(31) H(33) 120.4 no . .
C(32) C(31) H(33) 120.4 no . .
C(31) C(32) H(34) 117.9 no . .
C(33) C(32) H(34) 117.9 no . .
C(29) C(34) H(35) 107.4 no . .
C(35) C(34) H(35) 107.4 no . .
C(36) C(34) H(35) 107.4 no . .
C(34) C(35) H(36) 109.5 no . .
C(34) C(35) H(37) 109.5 no . .
C(34) C(35) H(38) 109.5 no . .
H(36) C(35) H(37) 109.5 no . .
H(36) C(35) H(38) 109.5 no . .
H(37) C(35) H(38) 109.5 no . .
C(34) C(36) H(39) 109.5 no . .
C(34) C(36) H(40) 109.5 no . .
C(34) C(36) H(41) 109.5 no . .
H(39) C(36) H(40) 109.5 no . .
H(39) C(36) H(41) 109.5 no . .
H(40) C(36) H(41) 109.5 no . .
C(33) C(37) H(42) 107.3 no . .
C(38) C(37) H(42) 107.3 no . .
C(39) C(37) H(42) 107.3 no . .
C(37) C(38) H(43) 109.5 no . .
C(37) C(38) H(44) 109.5 no . .
C(37) C(38) H(45) 109.5 no . .
H(43) C(38) H(44) 109.5 no . .
H(43) C(38) H(45) 109.5 no . .
H(44) C(38) H(45) 109.5 no . .
C(37) C(39) H(46) 109.5 no . .
C(37) C(39) H(47) 109.5 no . .
C(37) C(39) H(48) 109.5 no . .
H(46) C(39) H(47) 109.5 no . .
H(46) C(39) H(48) 109.5 no . .
H(47) C(39) H(48) 109.5 no . .
C(41) C(40) H(49) 120.1 no . .
C(45) C(40) H(49) 120.1 no . .
C(40) C(41) H(50) 119.9 no . .
C(42) C(41) H(50) 119.8 no . .
C(41) C(42) H(51) 120.2 no . .
C(43) C(42) H(51) 120.2 no . .
C(42) C(43) H(52) 120.0 no . .
C(44) C(43) H(52) 120.0 no . .
C(43) C(44) H(53) 120.0 no . .
C(45) C(44) H(53) 120.0 no . .
C(40) C(45) H(54) 119.8 no . .
C(44) C(45) H(54) 119.9 no . .
C(46) C(46) H(55) 120.0 no 55605 .
C(46) C(46) H(55) 120.0 no 55606 .
C(48) C(47) H(56) 120.0 no . .
C(52) C(47) H(56) 120.0 no . .
C(47) C(48) H(57) 120.0 no . .
C(49) C(48) H(57) 120.0 no . .
C(48) C(49) H(58) 119.9 no . .
C(50) C(49) H(58) 120.0 no . .
C(49) C(50) H(59) 120.0 no . .
C(51) C(50) H(59) 120.0 no . .
C(50) C(51) H(60) 120.1 no . .
C(52) C(51) H(60) 120.1 no . .
C(47) C(52) H(61) 120.0 no . .
C(51) C(52) H(61) 120.0 no . .
Cl(6) C(54) H(62) 108.9 no . .
Cl(6) C(54) H(63) 108.9 no . .
Cl(7) C(54) H(62) 108.9 no . .
Cl(7) C(54) H(63) 108.9 no . .
H(62) C(54) H(63) 107.7 no . .

loop_
_geom_bond_atom_site_label_1
_geom_bond_atom_site_label_2
_geom_bond_distance
_geom_bond_publ_flag
_geom_bond_site_symmetry_2
Zr(1) Cl(1) 2.433(2) yes .
Zr(1) Cl(2) 2.436(2) yes .
Zr(1) C(1) 2.474(8) yes .
Zr(1) C(2) 2.517(8) yes .
Zr(1) C(3) 2.584(8) yes .
Zr(1) C(4) 2.574(10) yes .
Zr(1) C(5) 2.468(9) yes .
Zr(1) C(12) 2.500(9) yes .
Zr(1) C(13) 2.456(6) yes .
Zr(1) C(14) 2.553(6) yes .
Zr(1) C(15) 2.585(10) yes .
Zr(1) C(16) 2.499(12) yes .
Co(1) Cl(3) 2.2314(17) yes .
Co(1) Cl(4) 2.288(2) yes .
Co(1) Cl(5) 2.108(4) yes .
Co(1) N(1) 2.040(7) yes .
Co(1) N(2) 2.069(5) yes .
Cl(4) Cl(5) 1.056(9) yes .
Cl(6) C(54) 1.69(2) yes .
Cl(7) C(54) 1.71(2) yes .
Si(1) C(1) 1.880(9) yes .
Si(1) C(10) 1.851(14) yes .
Si(1) C(11) 1.876(10) yes .
Si(1) C(12) 1.928(8) yes .
O(1) C(20) 1.26(2) yes .
O(2) C(20) 1.355(12) yes .
O(2) C(21) 1.512(19) yes .
N(1) C(22) 1.338(13) yes .
N(1) C(26) 1.383(8) yes .
N(2) C(27) 1.277(8) yes .
N(2) C(28) 1.450(10) yes .
C(1) C(2) 1.422(10) yes .
C(1) C(5) 1.423(14) yes .
C(2) C(3) 1.447(16) yes .
C(2) C(6) 1.489(14) yes .
C(3) C(4) 1.328(13) yes .
C(3) C(7) 1.499(12) yes .
C(4) C(5) 1.439(14) yes .
C(4) C(8) 1.51(2) yes .
C(5) C(9) 1.476(11) yes .
C(12) C(13) 1.391(12) yes .
C(12) C(16) 1.399(12) yes .
C(13) C(14) 1.389(12) yes .
C(14) C(15) 1.445(14) yes .
C(15) C(16) 1.403(16) yes .
C(15) C(17) 1.501(14) yes .
C(17) C(18) 1.39(2) yes .
C(18) C(19) 1.317(14) yes .
C(19) C(20) 1.53(2) yes .
C(21) C(22) 1.443(15) yes .
C(22) C(23) 1.369(16) yes .
C(23) C(24) 1.378(16) yes .
C(24) C(25) 1.404(18) yes .
C(25) C(26) 1.370(11) yes .
C(26) C(27) 1.459(12) yes .
C(28) C(29) 1.371(12) yes .
C(28) C(33) 1.437(7) yes .
C(29) C(30) 1.383(15) yes .
C(29) C(34) 1.525(8) yes .
C(30) C(31) 1.380(11) yes .
C(31) C(32) 1.336(18) yes .
C(32) C(33) 1.406(15) yes .
C(33) C(37) 1.496(12) yes .
C(34) C(35) 1.536(13) yes .
C(34) C(36) 1.523(14) yes .
C(37) C(38) 1.530(10) yes .
C(37) C(39) 1.511(11) yes .
C(40) C(41) 1.359(13) yes .
C(40) C(45) 1.359(11) yes .
C(41) C(42) 1.357(16) yes .
C(42) C(43) 1.364(14) yes .
C(43) C(44) 1.360(16) yes .
C(44) C(45) 1.352(15) yes .
C(46) C(46) 1.42(3) yes 55605
C(46) C(46) 1.42(3) yes 55606
C(47) C(48) 1.37(3) yes .
C(47) C(52) 1.37(3) yes .
C(48) C(49) 1.37(2) yes .
C(49) C(50) 1.37(3) yes .
C(50) C(51) 1.37(3) yes .
C(51) C(52) 1.38(2) yes .
C(6) H(1) 0.980 no .
C(6) H(2) 0.980 no .
C(6) H(3) 0.980 no .
C(7) H(4) 0.980 no .
C(7) H(5) 0.980 no .
C(7) H(6) 0.980 no .
C(8) H(7) 0.980 no .
C(8) H(8) 0.980 no .
C(8) H(9) 0.980 no .
C(9) H(10) 0.980 no .
C(9) H(11) 0.980 no .
C(9) H(12) 0.980 no .
C(10) H(13) 0.980 no .
C(10) H(14) 0.980 no .
C(10) H(15) 0.980 no .
C(11) H(16) 0.980 no .
C(11) H(17) 0.980 no .
C(11) H(18) 0.980 no .
C(13) H(19) 0.950 no .
C(14) H(20) 0.950 no .
C(16) H(21) 0.950 no .
C(17) H(22) 0.990 no .
C(17) H(23) 0.990 no .
C(18) H(24) 0.950 no .
C(19) H(25) 0.950 no .
C(21) H(26) 0.990 no .
C(21) H(27) 0.990 no .
C(23) H(28) 0.950 no .
C(24) H(29) 0.950 no .
C(25) H(30) 0.950 no .
C(27) H(31) 0.950 no .
C(30) H(32) 0.950 no .
C(31) H(33) 0.950 no .
C(32) H(34) 0.950 no .
C(34) H(35) 1.000 no .
C(35) H(36) 0.980 no .
C(35) H(37) 0.980 no .
C(35) H(38) 0.980 no .
C(36) H(39) 0.980 no .
C(36) H(40) 0.980 no .
C(36) H(41) 0.980 no .
C(37) H(42) 1.000 no .
C(38) H(43) 0.980 no .
C(38) H(44) 0.980 no .
C(38) H(45) 0.980 no .
C(39) H(46) 0.980 no .
C(39) H(47) 0.980 no .
C(39) H(48) 0.980 no .
C(40) H(49) 0.950 no .
C(41) H(50) 0.950 no .
C(42) H(51) 0.950 no .
C(43) H(52) 0.950 no .
C(44) H(53) 0.950 no .
C(45) H(54) 0.950 no .
C(46) H(55) 0.950 no .
C(47) H(56) 0.950 no .
C(48) H(57) 0.950 no .
C(49) H(58) 0.950 no .
C(50) H(59) 0.950 no .
C(51) H(60) 0.950 no .
C(52) H(61) 0.950 no .
C(54) H(62) 0.990 no .
C(54) H(63) 0.990 no .

loop_
_geom_contact_atom_site_label_1
_geom_contact_atom_site_label_2
_geom_contact_distance
_geom_contact_site_symmetry_2
Cl(1) C(46) 3.578(15) 55606
Cl(3) C(27) 3.550(6) 55508
Cl(4) C(24) 3.562(11) 55508
Cl(4) C(25) 3.420(8) 55508
O(1) C(21) 3.14(2) 55516
O(1) C(23) 3.592(18) 55516
N(1) C(13) 3.564(9) 55415
C(1) C(47) 3.519(17) 55515
C(6) C(46) 3.539(18) .
C(9) C(35) 3.578(12) 55515
C(13) N(1) 3.564(8) 55508
C(14) C(26) 3.542(9) 55508
C(21) O(1) 3.14(2) 55516
C(23) O(1) 3.592(18) 55516
C(24) Cl(4) 3.562(11) 55415
C(25) Cl(4) 3.420(8) 55415
C(25) C(40) 3.599(11) .
C(26) C(14) 3.542(10) 55415
C(26) C(45) 3.554(8) .
C(27) Cl(3) 3.550(6) 55415
C(35) C(9) 3.578(15) 55408
C(40) C(25) 3.599(11) .
C(43) C(51) 3.447(19) 45511
C(45) C(26) 3.554(8) .
C(46) Cl(1) 3.58(2) 55605
C(46) C(6) 3.539(18) .
C(46) C(46) 2.46(2) 55502
C(46) C(46) 2.46(2) 55503
C(46) C(46) 2.84(2) 55604
C(47) C(1) 3.519(15) 55408
C(48) C(49) 3.17(3) 65502
C(49) C(48) 3.17(3) 66503
C(51) C(43) 3.45(3) 55512
Co(1) H(30) 3.319 55508
Cl(1) H(21) 2.903 55606
Cl(1) H(23) 3.593 55606
Cl(1) H(55) 3.008 .
Cl(1) H(55) 2.932 55606
Cl(2) H(29) 2.835 55516
Cl(2) H(40) 3.534 55606
Cl(2) H(44) 3.201 55508
Cl(2) H(47) 3.136 55508
Cl(3) H(16) 2.971 55415
Cl(3) H(19) 2.828 55415
Cl(3) H(30) 2.989 55508
Cl(3) H(31) 2.729 55508
Cl(3) H(36) 3.185 55508
Cl(3) H(49) 3.347 55508
Cl(4) H(7) 2.948 55605
Cl(4) H(29) 3.013 55508
Cl(4) H(30) 2.731 55508
Cl(4) H(54) 3.256 .
Cl(5) H(7) 3.204 55605
Cl(5) H(9) 3.543 55605
Cl(5) H(29) 3.558 55508
Cl(5) H(30) 2.855 55508
Cl(5) H(53) 3.266 .
Cl(5) H(54) 3.107 .
Cl(6) H(8) 3.118 55612
Cl(6) H(10) 3.177 55612
Cl(6) H(32) 2.884 55517
Cl(6) H(33) 3.594 55517
Cl(6) H(59) 3.093 54518
Cl(6) H(60) 3.507 54518
Cl(7) H(33) 3.556 .
Cl(7) H(33) 3.252 55517
Cl(7) H(34) 2.947 .
Cl(7) H(45) 3.547 .
Cl(7) H(61) 3.284 .
Si(1) H(27) 3.512 55508
O(1) H(14) 3.568 55606
O(1) H(26) 2.201 55516
O(1) H(27) 3.395 55516
O(1) H(28) 2.821 55516
O(1) H(47) 3.443 55508
O(1) H(48) 3.487 55508
O(2) H(53) 3.263 .
C(1) H(56) 3.337 55515
C(1) H(57) 3.591 55515
C(2) H(57) 3.341 55515
C(3) H(59) 3.491 44513
C(4) H(59) 3.374 44513
C(5) H(56) 3.498 55515
C(6) H(6) 2.875 55503
C(6) H(55) 3.291 .
C(7) H(3) 2.916 55502
C(7) H(15) 3.027 55502
C(7) H(23) 3.342 55606
C(7) H(55) 3.585 55606
C(8) H(40) 3.235 55606
C(8) H(54) 3.538 55606
C(8) H(59) 3.422 44513
C(9) H(32) 3.576 55515
C(9) H(38) 2.613 55515
C(10) H(5) 3.066 55503
C(11) H(27) 3.196 55508
C(11) H(48) 3.103 55515
C(11) H(61) 3.578 55515
C(12) H(27) 3.113 55508
C(13) H(27) 3.422 55508
C(13) H(42) 3.445 55508
C(14) H(42) 3.286 55508
C(14) H(47) 3.126 55508
C(17) H(4) 3.264 55605
C(18) H(14) 3.295 55606
C(19) H(14) 3.291 55606
C(19) H(30) 3.210 55508
C(20) H(14) 3.406 55606
C(20) H(26) 3.316 55516
C(24) H(22) 3.167 55415
C(25) H(20) 3.596 55415
C(25) H(22) 3.512 55415
C(25) H(25) 3.368 55415
C(26) H(20) 3.382 55415
C(27) H(20) 3.572 55415
C(28) H(50) 3.138 55508
C(29) H(50) 3.105 55508
C(30) H(10) 2.997 55408
C(30) H(50) 3.170 55508
C(31) H(10) 3.453 55408
C(31) H(18) 3.408 55408
C(31) H(50) 3.261 55508
C(31) H(56) 3.342 .
C(31) H(61) 3.336 .
C(31) H(62) 3.243 .
C(32) H(18) 3.301 55408
C(32) H(50) 3.317 55508
C(32) H(61) 3.131 .
C(32) H(62) 3.039 .
C(33) H(50) 3.277 55508
C(34) H(54) 3.393 .
C(35) H(10) 3.456 55408
C(35) H(11) 3.282 55408
C(35) H(12) 3.406 55408
C(35) H(39) 3.148 55510
C(35) H(43) 3.340 55415
C(35) H(49) 3.246 .
C(35) H(54) 3.544 .
C(36) H(11) 3.530 55605
C(36) H(37) 3.212 55510
C(36) H(44) 3.239 54518
C(37) H(20) 3.317 55415
C(38) H(39) 3.504 55517
C(38) H(41) 3.507 55517
C(38) H(49) 3.557 55508
C(38) H(51) 3.485 55512
C(39) H(17) 3.407 55408
C(39) H(20) 3.025 55415
C(39) H(51) 3.578 55512
C(39) H(52) 3.328 55512
C(40) H(36) 3.173 .
C(40) H(62) 3.147 55415
C(41) H(62) 3.111 55415
C(42) H(41) 3.586 55415
C(42) H(46) 3.159 45511
C(42) H(60) 3.232 45511
C(43) H(46) 3.075 45511
C(43) H(60) 2.675 45511
C(43) H(61) 3.490 45511
C(44) H(60) 2.810 45511
C(45) H(35) 3.395 .
C(45) H(36) 3.515 .
C(45) H(60) 3.447 45511
C(46) H(1) 2.903 .
C(46) H(1) 3.534 55606
C(46) H(2) 3.276 .
C(46) H(2) 3.543 55605
C(46) H(4) 3.530 55605
C(46) H(55) 3.314 55502
C(46) H(55) 3.314 55503
C(47) H(18) 3.435 55408
C(47) H(33) 3.404 .
C(47) H(58) 3.586 65502
C(48) H(3) 3.371 55408
C(48) H(57) 3.460 66503
C(48) H(58) 2.438 65502
C(48) H(59) 3.434 65502
C(49) H(3) 3.335 55408
C(49) H(6) 3.597 55407
C(49) H(57) 2.311 66503
C(49) H(58) 2.999 65502
C(49) H(58) 3.582 66503
C(50) H(5) 3.494 55407
C(50) H(9) 3.575 55407
C(50) H(13) 3.429 55408
C(50) H(57) 2.799 66503
C(50) H(63) 3.036 55517
C(51) H(13) 3.066 55408
C(51) H(52) 3.367 55512
C(51) H(63) 2.774 55517
C(52) H(13) 3.198 55408
C(52) H(18) 3.292 55408
C(52) H(33) 3.539 .
C(52) H(34) 3.473 .
C(52) H(52) 3.466 55512
C(54) H(34) 3.331 .
C(54) H(45) 3.459 .
C(54) H(59) 3.492 54518
C(54) H(60) 3.150 54518
H(1) C(46) 2.903 .
H(1) C(46) 3.534 55605
H(1) H(6) 3.108 55503
H(1) H(55) 2.472 .
H(1) H(55) 3.577 55605
H(2) C(46) 3.276 .
H(2) C(46) 3.543 55606
H(2) H(2) 3.359 55502
H(2) H(2) 3.359 55503
H(2) H(6) 2.823 55503
H(2) H(55) 3.286 .
H(2) H(57) 3.553 55515
H(2) H(58) 3.533 44513
H(3) C(7) 2.916 55503
H(3) C(48) 3.371 55515
H(3) C(49) 3.335 55515
H(3) H(4) 3.339 55503
H(3) H(5) 2.778 55503
H(3) H(6) 2.270 55503
H(3) H(57) 3.426 55515
H(3) H(58) 3.366 55515
H(4) C(17) 3.264 55606
H(4) C(46) 3.530 55606
H(4) H(3) 3.339 55502
H(4) H(15) 3.308 55502
H(4) H(22) 3.071 55606
H(4) H(23) 2.548 55606
H(4) H(55) 2.898 55606
H(5) C(10) 3.066 55502
H(5) C(50) 3.494 44513
H(5) H(3) 2.778 55502
H(5) H(13) 3.063 55502
H(5) H(14) 3.356 55502
H(5) H(15) 2.362 55502
H(5) H(23) 3.306 55606
H(5) H(59) 3.276 44513
H(6) C(6) 2.875 55502
H(6) C(49) 3.597 44513
H(6) H(1) 3.108 55502
H(6) H(2) 2.823 55502
H(6) H(3) 2.270 55502
H(6) H(15) 2.988 55502
H(6) H(55) 3.383 55606
H(6) H(58) 3.213 44513
H(7) Cl(4) 2.948 55606
H(7) Cl(5) 3.204 55606
H(7) H(22) 3.438 55606
H(7) H(25) 3.421 55606
H(7) H(29) 3.536 55516
H(7) H(40) 2.873 55606
H(8) Cl(6) 3.118 45611
H(8) H(40) 2.706 55606
H(8) H(54) 3.078 55606
H(8) H(59) 3.439 44513
H(9) Cl(5) 3.543 55606
H(9) C(50) 3.575 44513
H(9) H(53) 3.084 55606
H(9) H(54) 3.279 55606
H(9) H(59) 2.963 44513
H(10) Cl(6) 3.177 45611
H(10) C(30) 2.997 55515
H(10) C(31) 3.453 55515
H(10) C(35) 3.456 55515
H(10) H(32) 2.697 55515
H(10) H(33) 3.542 55515
H(10) H(38) 2.491 55515
H(10) H(56) 3.178 55515
H(11) C(35) 3.282 55515
H(11) C(36) 3.530 55606
H(11) H(37) 3.426 55515
H(11) H(38) 2.409 55515
H(11) H(39) 3.444 55606
H(11) H(40) 2.772 55606
H(12) C(35) 3.406 55515
H(12) H(36) 3.558 55515
H(12) H(38) 2.497 55515
H(13) C(50) 3.429 55515
H(13) C(51) 3.066 55515
H(13) C(52) 3.198 55515
H(13) H(5) 3.063 55503
H(13) H(52) 3.295 55605
H(13) H(53) 2.941 55605
H(13) H(60) 3.273 55515
H(13) H(61) 3.479 55515
H(14) O(1) 3.568 55605
H(14) C(18) 3.295 55605
H(14) C(19) 3.291 55605
H(14) C(20) 3.406 55605
H(14) H(5) 3.356 55503
H(14) H(24) 3.227 55605
H(14) H(27) 3.536 55508
H(14) H(53) 3.540 55605
H(15) C(7) 3.027 55503
H(15) H(4) 3.308 55503
H(15) H(5) 2.362 55503
H(15) H(6) 2.988 55503
H(16) Cl(3) 2.971 55508
H(16) H(27) 2.853 55508
H(16) H(31) 3.523 55515
H(16) H(48) 3.074 55515
H(17) C(39) 3.407 55515
H(17) H(27) 2.974 55508
H(17) H(46) 3.313 55515
H(17) H(48) 2.646 55515
H(17) H(52) 3.016 55605
H(17) H(61) 3.521 55515
H(18) C(31) 3.408 55515
H(18) C(32) 3.301 55515
H(18) C(47) 3.435 55515
H(18) C(52) 3.292 55515
H(18) H(34) 3.466 55515
H(18) H(48) 3.079 55515
H(18) H(56) 3.160 55515
H(18) H(61) 2.891 55515
H(19) Cl(3) 2.828 55508
H(19) H(27) 3.455 55508
H(19) H(42) 3.002 55508
H(19) H(43) 3.548 55508
H(20) C(25) 3.596 55508
H(20) C(26) 3.382 55508
H(20) C(27) 3.572 55508
H(20) C(37) 3.317 55508
H(20) C(39) 3.025 55508
H(20) H(42) 2.680 55508
H(20) H(47) 2.226 55508
H(20) H(48) 3.343 55508
H(21) Cl(1) 2.903 55605
H(21) H(55) 3.421 .
H(22) C(24) 3.167 55508
H(22) C(25) 3.512 55508
H(22) H(4) 3.071 55605
H(22) H(7) 3.438 55605
H(22) H(29) 2.913 55508
H(22) H(30) 3.525 55508
H(23) Cl(1) 3.593 55605
H(23) C(7) 3.342 55605
H(23) H(4) 2.548 55605
H(23) H(5) 3.306 55605
H(23) H(55) 3.425 .
H(24) H(14) 3.227 55606
H(24) H(28) 3.084 55516
H(24) H(47) 3.316 55508
H(25) C(25) 3.368 55508
H(25) H(7) 3.421 55605
H(25) H(29) 3.404 55508
H(25) H(30) 2.795 55508
H(26) O(1) 2.201 55516
H(26) C(20) 3.316 55516
H(26) H(26) 3.109 55516
H(27) Si(1) 3.512 55415
H(27) O(1) 3.395 55516
H(27) C(11) 3.196 55415
H(27) C(12) 3.113 55415
H(27) C(13) 3.422 55415
H(27) H(14) 3.536 55415
H(27) H(16) 2.853 55415
H(27) H(17) 2.974 55415
H(27) H(19) 3.455 55415
H(28) O(1) 2.821 55516
H(28) H(24) 3.084 55516
H(28) H(47) 3.446 45511
H(29) Cl(2) 2.835 55516
H(29) Cl(4) 3.013 55415
H(29) Cl(5) 3.558 55415
H(29) H(7) 3.536 55516
H(29) H(22) 2.913 55415
H(29) H(25) 3.404 55415
H(30) Co(1) 3.319 55415
H(30) Cl(3) 2.989 55415
H(30) Cl(4) 2.731 55415
H(30) Cl(5) 2.855 55415
H(30) C(19) 3.210 55415
H(30) H(22) 3.525 55415
H(30) H(25) 2.795 55415
H(31) Cl(3) 2.729 55415
H(31) H(16) 3.523 55408
H(32) Cl(6) 2.884 54518
H(32) C(9) 3.576 55408
H(32) H(10) 2.697 55408
H(33) Cl(6) 3.594 54518
H(33) Cl(7) 3.556 .
H(33) Cl(7) 3.252 54518
H(33) C(47) 3.404 .
H(33) C(52) 3.539 .
H(33) H(10) 3.542 55408
H(33) H(56) 2.749 .
H(33) H(61) 3.025 .
H(33) H(62) 3.100 .
H(34) Cl(7) 2.947 .
H(34) C(52) 3.473 .
H(34) C(54) 3.331 .
H(34) H(18) 3.466 55408
H(34) H(61) 2.561 .
H(34) H(62) 2.754 .
H(35) C(45) 3.395 .
H(35) H(49) 3.550 .
H(35) H(54) 2.558 .
H(36) Cl(3) 3.185 55415
H(36) C(40) 3.173 .
H(36) C(45) 3.515 .
H(36) H(12) 3.558 55408
H(36) H(43) 2.853 55415
H(36) H(49) 2.378 .
H(36) H(54) 3.085 .
H(37) C(36) 3.212 55510
H(37) H(11) 3.426 55408
H(37) H(37) 2.990 55510
H(37) H(39) 2.305 55510
H(37) H(40) 3.386 55510
H(37) H(43) 3.211 55415
H(37) H(49) 3.373 .
H(38) C(9) 2.613 55408
H(38) H(10) 2.491 55408
H(38) H(11) 2.409 55408
H(38) H(12) 2.497 55408
H(38) H(39) 3.222 55510
H(38) H(43) 3.426 55415
H(39) C(35) 3.148 55510
H(39) C(38) 3.504 54518
H(39) H(11) 3.444 55605
H(39) H(37) 2.305 55510
H(39) H(38) 3.222 55510
H(39) H(39) 3.585 55510
H(39) H(43) 3.359 54518
H(39) H(44) 3.074 54518
H(39) H(45) 3.515 54518
H(40) Cl(2) 3.534 55605
H(40) C(8) 3.235 55605
H(40) H(7) 2.873 55605
H(40) H(8) 2.706 55605
H(40) H(11) 2.772 55605
H(40) H(37) 3.386 55510
H(40) H(44) 3.365 54518
H(41) C(38) 3.507 54518
H(41) C(42) 3.586 55508
H(41) H(44) 2.766 54518
H(41) H(45) 3.528 54518
H(41) H(50) 3.093 55508
H(41) H(51) 2.941 55508
H(42) C(13) 3.445 55415
H(42) C(14) 3.286 55415
H(42) H(19) 3.002 55415
H(42) H(20) 2.680 55415
H(43) C(35) 3.340 55508
H(43) H(19) 3.548 55415
H(43) H(36) 2.853 55508
H(43) H(37) 3.211 55508
H(43) H(38) 3.426 55508
H(43) H(39) 3.359 55517
H(43) H(49) 2.898 55508
H(44) Cl(2) 3.201 55415
H(44) C(36) 3.239 55517
H(44) H(39) 3.074 55517
H(44) H(40) 3.365 55517
H(44) H(41) 2.766 55517
H(44) H(51) 2.945 55512
H(45) Cl(7) 3.547 .
H(45) C(54) 3.459 .
H(45) H(39) 3.515 55517
H(45) H(41) 3.528 55517
H(45) H(49) 3.386 55508
H(45) H(51) 3.218 55512
H(45) H(62) 2.933 .
H(46) C(42) 3.159 55512
H(46) C(43) 3.075 55512
H(46) H(17) 3.313 55408
H(46) H(51) 2.643 55512
H(46) H(52) 2.467 55512
H(47) Cl(2) 3.136 55415
H(47) O(1) 3.443 55415
H(47) C(14) 3.126 55415
H(47) H(20) 2.226 55415
H(47) H(24) 3.316 55415
H(47) H(28) 3.446 55512
H(48) O(1) 3.487 55415
H(48) C(11) 3.103 55408
H(48) H(16) 3.074 55408
H(48) H(17) 2.646 55408
H(48) H(18) 3.079 55408
H(48) H(20) 3.343 55415
H(48) H(52) 3.414 55512
H(49) Cl(3) 3.347 55415
H(49) C(35) 3.246 .
H(49) C(38) 3.557 55415
H(49) H(35) 3.550 .
H(49) H(36) 2.378 .
H(49) H(37) 3.373 .
H(49) H(43) 2.898 55415
H(49) H(45) 3.386 55415
H(49) H(62) 3.268 55415
H(50) C(28) 3.138 55415
H(50) C(29) 3.105 55415
H(50) C(30) 3.170 55415
H(50) C(31) 3.261 55415
H(50) C(32) 3.317 55415
H(50) C(33) 3.277 55415
H(50) H(41) 3.093 55415
H(50) H(62) 3.206 55415
H(51) C(38) 3.485 45511
H(51) C(39) 3.578 45511
H(51) H(41) 2.941 55415
H(51) H(44) 2.945 45511
H(51) H(45) 3.218 45511
H(51) H(46) 2.643 45511
H(52) C(39) 3.328 45511
H(52) C(51) 3.367 45511
H(52) C(52) 3.466 45511
H(52) H(13) 3.295 55606
H(52) H(17) 3.016 55606
H(52) H(46) 2.467 45511
H(52) H(48) 3.414 45511
H(52) H(60) 2.799 45511
H(52) H(61) 2.996 45511
H(53) Cl(5) 3.266 .
H(53) O(2) 3.263 .
H(53) H(9) 3.084 55605
H(53) H(13) 2.941 55606
H(53) H(14) 3.540 55606
H(53) H(60) 3.016 45511
H(54) Cl(4) 3.256 .
H(54) Cl(5) 3.107 .
H(54) C(8) 3.538 55605
H(54) C(34) 3.393 .
H(54) C(35) 3.544 .
H(54) H(8) 3.078 55605
H(54) H(9) 3.279 55605
H(54) H(35) 2.558 .
H(54) H(36) 3.085 .
H(55) Cl(1) 3.008 .
H(55) Cl(1) 2.932 55605
H(55) C(6) 3.291 .
H(55) C(7) 3.585 55605
H(55) C(46) 3.314 55502
H(55) C(46) 3.314 55503
H(55) H(1) 2.472 .
H(55) H(1) 3.577 55606
H(55) H(2) 3.286 .
H(55) H(4) 2.898 55605
H(55) H(6) 3.383 55605
H(55) H(21) 3.421 .
H(55) H(23) 3.425 .
H(56) C(1) 3.337 55408
H(56) C(5) 3.498 55408
H(56) C(31) 3.342 .
H(56) H(10) 3.178 55408
H(56) H(18) 3.160 55408
H(56) H(33) 2.749 .
H(56) H(59) 3.443 65502
H(57) C(1) 3.591 55408
H(57) C(2) 3.341 55408
H(57) C(48) 3.460 65502
H(57) C(49) 2.311 65502
H(57) C(50) 2.799 65502
H(57) H(2) 3.553 55408
H(57) H(3) 3.426 55408
H(57) H(58) 1.591 65502
H(57) H(59) 2.599 65502
H(58) C(47) 3.586 66503
H(58) C(48) 2.438 66503
H(58) C(49) 3.582 65502
H(58) C(49) 2.999 66503
H(58) H(2) 3.533 55407
H(58) H(3) 3.366 55408
H(58) H(6) 3.213 55407
H(58) H(57) 1.591 66503
H(58) H(58) 2.773 65502
H(58) H(58) 2.773 66503
H(59) Cl(6) 3.093 55517
H(59) C(3) 3.491 55407
H(59) C(4) 3.374 55407
H(59) C(8) 3.422 55407
H(59) C(48) 3.434 66503
H(59) C(54) 3.492 55517
H(59) H(5) 3.276 55407
H(59) H(8) 3.439 55407
H(59) H(9) 2.963 55407
H(59) H(56) 3.443 66503
H(59) H(57) 2.599 66503
H(59) H(63) 2.904 55517
H(60) Cl(6) 3.507 55517
H(60) C(42) 3.232 55512
H(60) C(43) 2.675 55512
H(60) C(44) 2.810 55512
H(60) C(45) 3.447 55512
H(60) C(54) 3.150 55517
H(60) H(13) 3.273 55408
H(60) H(52) 2.799 55512
H(60) H(53) 3.016 55512
H(60) H(62) 3.278 55517
H(60) H(63) 2.422 55517
H(61) Cl(7) 3.284 .
H(61) C(11) 3.578 55408
H(61) C(31) 3.336 .
H(61) C(32) 3.131 .
H(61) C(43) 3.490 55512
H(61) H(13) 3.479 55408
H(61) H(17) 3.521 55408
H(61) H(18) 2.891 55408
H(61) H(33) 3.025 .
H(61) H(34) 2.561 .
H(61) H(52) 2.996 55512
H(62) C(31) 3.243 .
H(62) C(32) 3.039 .
H(62) C(40) 3.147 55508
H(62) C(41) 3.111 55508
H(62) H(33) 3.100 .
H(62) H(34) 2.754 .
H(62) H(45) 2.933 .
H(62) H(49) 3.268 55508
H(62) H(50) 3.206 55508
H(62) H(60) 3.278 54518
H(63) C(50) 3.036 54518
H(63) C(51) 2.774 54518
H(63) H(59) 2.904 54518
H(63) H(60) 2.422 54518

loop_
_geom_torsion_atom_site_label_1
_geom_torsion_atom_site_label_2
_geom_torsion_atom_site_label_3
_geom_torsion_atom_site_label_4
_geom_torsion
Cl(1) Zr(1) C(1) Si(1) 114.6(2)
Cl(1) Zr(1) C(1) C(2) -9.3(7)
Cl(1) Zr(1) C(1) C(5) -122.6(3)
Cl(1) Zr(1) C(2) C(1) 172.1(6)
Cl(1) Zr(1) C(2) C(3) -74.1(5)
Cl(1) Zr(1) C(2) C(6) 48.1(8)
Cl(1) Zr(1) C(3) C(2) 103.1(5)
Cl(1) Zr(1) C(3) C(4) -140.3(7)
Cl(1) Zr(1) C(3) C(7) -13.6(9)
Cl(1) Zr(1) C(4) C(3) 40.5(7)
Cl(1) Zr(1) C(4) C(5) 158.7(4)
Cl(1) Zr(1) C(4) C(8) -83.0(7)
Cl(1) Zr(1) C(5) C(1) 82.9(5)
Cl(1) Zr(1) C(5) C(4) -29.4(7)
Cl(1) Zr(1) C(5) C(9) -151.3(7)
Cl(1) Zr(1) C(12) Si(1) -114.6(2)
Cl(1) Zr(1) C(12) C(13) 122.2(4)
Cl(1) Zr(1) C(12) C(16) 5.4(5)
Cl(1) Zr(1) C(13) C(12) -82.4(5)
Cl(1) Zr(1) C(13) C(14) 31.7(7)
Cl(1) Zr(1) C(14) C(13) -156.8(5)
Cl(1) Zr(1) C(14) C(15) -43.4(6)
Cl(1) Zr(1) C(15) C(14) 137.7(6)
Cl(1) Zr(1) C(15) C(16) -104.5(4)
Cl(1) Zr(1) C(15) C(17) 21.9(9)
Cl(1) Zr(1) C(16) C(12) -175.4(4)
Cl(1) Zr(1) C(16) C(15) 72.7(4)
Cl(2) Zr(1) C(1) Si(1) -117.6(3)
Cl(2) Zr(1) C(1) C(2) 118.5(5)
Cl(2) Zr(1) C(1) C(5) 5.2(4)
Cl(2) Zr(1) C(2) C(1) -87.9(6)
Cl(2) Zr(1) C(2) C(3) 25.8(6)
Cl(2) Zr(1) C(2) C(6) 148.0(7)
Cl(2) Zr(1) C(3) C(2) -161.0(5)
Cl(2) Zr(1) C(3) C(4) -44.3(7)
Cl(2) Zr(1) C(3) C(7) 82.4(9)
Cl(2) Zr(1) C(4) C(3) 136.3(7)
Cl(2) Zr(1) C(4) C(5) -105.5(5)
Cl(2) Zr(1) C(4) C(8) 12.8(6)
Cl(2) Zr(1) C(5) C(1) -175.7(3)
Cl(2) Zr(1) C(5) C(4) 72.1(5)
Cl(2) Zr(1) C(5) C(9) -49.8(9)
Cl(2) Zr(1) C(12) Si(1) 117.7(2)
Cl(2) Zr(1) C(12) C(13) -5.5(5)
Cl(2) Zr(1) C(12) C(16) -122.3(4)
Cl(2) Zr(1) C(13) C(12) 175.4(4)
Cl(2) Zr(1) C(13) C(14) -70.4(5)
Cl(2) Zr(1) C(14) C(13) 107.5(5)
Cl(2) Zr(1) C(14) C(15) -139.1(6)
Cl(2) Zr(1) C(15) C(14) 42.2(6)
Cl(2) Zr(1) C(15) C(16) 160.0(4)
Cl(2) Zr(1) C(15) C(17) -73.5(10)
Cl(2) Zr(1) C(16) C(12) 84.0(5)
Cl(2) Zr(1) C(16) C(15) -27.8(6)
C(1) Zr(1) C(2) C(3) 113.8(8)
C(1) Zr(1) C(2) C(6) -124.0(11)
C(2) Zr(1) C(1) Si(1) 123.9(7)
C(2) Zr(1) C(1) C(5) -113.3(7)
C(1) Zr(1) C(3) C(2) -38.0(5)
C(1) Zr(1) C(3) C(4) 78.7(7)
C(1) Zr(1) C(3) C(7) -154.6(11)
C(3) Zr(1) C(1) Si(1) 161.6(5)
C(3) Zr(1) C(1) C(2) 37.8(6)
C(3) Zr(1) C(1) C(5) -75.5(5)
C(1) Zr(1) C(4) C(3) -79.2(7)
C(1) Zr(1) C(4) C(5) 39.0(5)
C(1) Zr(1) C(4) C(8) 157.4(8)
C(4) Zr(1) C(1) Si(1) -161.4(4)
C(4) Zr(1) C(1) C(2) 74.8(6)
C(4) Zr(1) C(1) C(5) -38.5(4)
C(1) Zr(1) C(5) C(4) -112.2(6)
C(1) Zr(1) C(5) C(9) 125.9(10)
C(5) Zr(1) C(1) Si(1) -122.8(5)
C(5) Zr(1) C(1) C(2) 113.3(7)
C(1) Zr(1) C(12) Si(1) 0.4(2)
C(1) Zr(1) C(12) C(13) -122.8(5)
C(1) Zr(1) C(12) C(16) 120.4(5)
C(12) Zr(1) C(1) Si(1) -0.5(2)
C(12) Zr(1) C(1) C(2) -124.3(6)
C(12) Zr(1) C(1) C(5) 122.4(4)
C(1) Zr(1) C(13) C(12) 51.4(5)
C(1) Zr(1) C(13) C(14) 165.5(6)
C(13) Zr(1) C(1) Si(1) -27.4(3)
C(13) Zr(1) C(1) C(2) -151.3(6)
C(13) Zr(1) C(1) C(5) 95.4(4)
C(1) Zr(1) C(14) C(13) -16.5(6)
C(1) Zr(1) C(14) C(15) 96.9(6)
C(14) Zr(1) C(1) Si(1) -18.7(4)
C(14) Zr(1) C(1) C(2) -142.6(6)
C(14) Zr(1) C(1) C(5) 104.1(4)
C(1) Zr(1) C(15) C(14) -101.1(6)
C(1) Zr(1) C(15) C(16) 16.7(5)
C(1) Zr(1) C(15) C(17) 143.2(9)
C(15) Zr(1) C(1) Si(1) 18.4(4)
C(15) Zr(1) C(1) C(2) -105.4(6)
C(15) Zr(1) C(1) C(5) 141.3(4)
C(1) Zr(1) C(16) C(12) -53.4(4)
C(1) Zr(1) C(16) C(15) -165.2(4)
C(16) Zr(1) C(1) Si(1) 27.2(3)
C(16) Zr(1) C(1) C(2) -96.6(6)
C(16) Zr(1) C(1) C(5) 150.0(4)
C(2) Zr(1) C(3) C(4) 116.7(9)
C(2) Zr(1) C(3) C(7) -116.6(12)
C(3) Zr(1) C(2) C(1) -113.8(8)
C(3) Zr(1) C(2) C(6) 122.2(10)
C(2) Zr(1) C(4) C(3) -37.7(6)
C(2) Zr(1) C(4) C(5) 80.5(6)
C(2) Zr(1) C(4) C(8) -161.1(8)
C(4) Zr(1) C(2) C(1) -79.8(6)
C(4) Zr(1) C(2) C(3) 34.0(5)
C(4) Zr(1) C(2) C(6) 156.2(10)
C(2) Zr(1) C(5) C(1) 38.0(4)
C(2) Zr(1) C(5) C(4) -74.3(5)
C(2) Zr(1) C(5) C(9) 163.8(10)
C(5) Zr(1) C(2) C(1) -38.4(5)
C(5) Zr(1) C(2) C(3) 75.4(6)
C(5) Zr(1) C(2) C(6) -162.5(10)
C(2) Zr(1) C(12) Si(1) -26.4(3)
C(2) Zr(1) C(12) C(13) -149.6(5)
C(2) Zr(1) C(12) C(16) 93.6(5)
C(12) Zr(1) C(2) C(1) 50.1(6)
C(12) Zr(1) C(2) C(3) 163.9(5)
C(12) Zr(1) C(2) C(6) -73.9(8)
C(2) Zr(1) C(13) C(12) 34.4(6)
C(2) Zr(1) C(13) C(14) 148.5(5)
C(13) Zr(1) C(2) C(1) 32.4(7)
C(13) Zr(1) C(2) C(3) 146.2(5)
C(13) Zr(1) C(2) C(6) -91.6(8)
C(2) Zr(1) C(14) C(13) -48.7(7)
C(2) Zr(1) C(14) C(15) 64.7(7)
C(14) Zr(1) C(2) C(1) 58.9(8)
C(14) Zr(1) C(2) C(3) 172.7(5)
C(14) Zr(1) C(2) C(6) -65.2(9)
C(2) Zr(1) C(15) C(14) -138.9(6)
C(2) Zr(1) C(15) C(16) -21.2(5)
C(2) Zr(1) C(15) C(17) 105.3(10)
C(15) Zr(1) C(2) C(1) 93.6(6)
C(15) Zr(1) C(2) C(3) -152.6(5)
C(15) Zr(1) C(2) C(6) -30.5(9)
C(2) Zr(1) C(16) C(12) -86.2(5)
C(2) Zr(1) C(16) C(15) 162.0(5)
C(16) Zr(1) C(2) C(1) 82.6(6)
C(16) Zr(1) C(2) C(3) -163.6(5)
C(16) Zr(1) C(2) C(6) -41.5(8)
C(3) Zr(1) C(4) C(5) 118.1(10)
C(3) Zr(1) C(4) C(8) -123.5(11)
C(4) Zr(1) C(3) C(2) -116.7(9)
C(4) Zr(1) C(3) C(7) 126.7(13)
C(3) Zr(1) C(5) C(1) 79.0(4)
C(3) Zr(1) C(5) C(4) -33.2(5)
C(3) Zr(1) C(5) C(9) -155.1(10)
C(5) Zr(1) C(3) C(2) -79.7(6)
C(5) Zr(1) C(3) C(4) 36.9(6)
C(5) Zr(1) C(3) C(7) 163.6(11)
C(3) Zr(1) C(12) Si(1) -16.3(4)
C(3) Zr(1) C(12) C(13) -139.6(5)
C(3) Zr(1) C(12) C(16) 103.6(5)
C(12) Zr(1) C(3) C(2) -18.7(6)
C(12) Zr(1) C(3) C(4) 98.0(7)
C(12) Zr(1) C(3) C(7) -135.3(9)
C(3) Zr(1) C(13) C(12) 63.1(7)
C(3) Zr(1) C(13) C(14) 177.2(5)
C(13) Zr(1) C(3) C(2) -52.4(7)
C(13) Zr(1) C(3) C(4) 64.3(9)
C(13) Zr(1) C(3) C(7) -169.0(8)
C(3) Zr(1) C(14) C(13) -14(2)
C(3) Zr(1) C(14) C(15) 99(2)
C(14) Zr(1) C(3) C(2) -40(2)
C(14) Zr(1) C(3) C(4) 76(2)
C(14) Zr(1) C(3) C(7) -157(2)
C(3) Zr(1) C(15) C(14) -166.9(6)
C(3) Zr(1) C(15) C(16) -49.1(8)
C(3) Zr(1) C(15) C(17) 77.3(13)
C(15) Zr(1) C(3) C(2) 47.7(8)
C(15) Zr(1) C(3) C(4) 164.3(7)
C(15) Zr(1) C(3) C(7) -68.9(12)
C(3) Zr(1) C(16) C(12) -96.6(5)
C(3) Zr(1) C(16) C(15) 151.5(4)
C(16) Zr(1) C(3) C(2) 19.4(6)
C(16) Zr(1) C(3) C(4) 136.1(6)
C(16) Zr(1) C(3) C(7) -97.2(10)
C(4) Zr(1) C(5) C(1) 112.2(6)
C(4) Zr(1) C(5) C(9) -121.9(11)
C(5) Zr(1) C(4) C(3) -118.1(10)
C(5) Zr(1) C(4) C(8) 118.4(9)
C(4) Zr(1) C(12) Si(1) 18.2(4)
C(4) Zr(1) C(12) C(13) -105.0(5)
C(4) Zr(1) C(12) C(16) 138.2(5)
C(12) Zr(1) C(4) C(3) -99.6(6)
C(12) Zr(1) C(4) C(5) 18.5(6)
C(12) Zr(1) C(4) C(8) 136.9(7)
C(4) Zr(1) C(13) C(12) 95.3(5)
C(4) Zr(1) C(13) C(14) -150.6(5)
C(13) Zr(1) C(4) C(3) -137.7(6)
C(13) Zr(1) C(4) C(5) -19.6(7)
C(13) Zr(1) C(4) C(8) 98.8(7)
C(4) Zr(1) C(14) C(13) 50.9(9)
C(4) Zr(1) C(14) C(15) 164.3(7)
C(14) Zr(1) C(4) C(3) -167.1(6)
C(14) Zr(1) C(4) C(5) -48.9(9)
C(14) Zr(1) C(4) C(8) 69.4(10)
C(4) Zr(1) C(15) C(14) -100(2)
C(4) Zr(1) C(15) C(16) 18(2)
C(4) Zr(1) C(15) C(17) 144.2(17)
C(15) Zr(1) C(4) C(3) -80(2)
C(15) Zr(1) C(4) C(5) 38(2)
C(15) Zr(1) C(4) C(8) 156.2(17)
C(4) Zr(1) C(16) C(12) -64.2(6)
C(4) Zr(1) C(16) C(15) -176.0(4)
C(16) Zr(1) C(4) C(3) -65.8(8)
C(16) Zr(1) C(4) C(5) 52.4(6)
C(16) Zr(1) C(4) C(8) 170.7(6)
C(5) Zr(1) C(12) Si(1) 28.2(3)
C(5) Zr(1) C(12) C(13) -95.0(5)
C(5) Zr(1) C(12) C(16) 148.2(5)
C(12) Zr(1) C(5) C(1) -51.7(4)
C(12) Zr(1) C(5) C(4) -164.0(5)
C(12) Zr(1) C(5) C(9) 74.1(9)
C(5) Zr(1) C(13) C(12) 84.7(5)
C(5) Zr(1) C(13) C(14) -161.2(6)
C(13) Zr(1) C(5) C(1) -84.2(4)
C(13) Zr(1) C(5) C(4) 163.6(5)
C(13) Zr(1) C(5) C(9) 41.7(9)
C(5) Zr(1) C(14) C(13) 22.2(7)
C(5) Zr(1) C(14) C(15) 135.6(6)
C(14) Zr(1) C(5) C(1) -95.8(4)
C(14) Zr(1) C(5) C(4) 152.0(5)
C(14) Zr(1) C(5) C(9) 30.1(10)
C(5) Zr(1) C(15) C(14) -68.6(8)
C(5) Zr(1) C(15) C(16) 49.1(7)
C(5) Zr(1) C(15) C(17) 175.6(8)
C(15) Zr(1) C(5) C(1) -59.7(6)
C(15) Zr(1) C(5) C(4) -172.0(6)
C(15) Zr(1) C(5) C(9) 66.1(11)
C(5) Zr(1) C(16) C(12) -35.7(5)
C(5) Zr(1) C(16) C(15) -147.5(4)
C(16) Zr(1) C(5) C(1) -33.5(4)
C(16) Zr(1) C(5) C(4) -145.7(5)
C(16) Zr(1) C(5) C(9) 92.4(9)
C(12) Zr(1) C(13) C(14) 114.1(7)
C(13) Zr(1) C(12) Si(1) 123.2(6)
C(13) Zr(1) C(12) C(16) -116.8(7)
C(12) Zr(1) C(14) C(13) -37.8(5)
C(12) Zr(1) C(14) C(15) 75.6(6)
C(14) Zr(1) C(12) Si(1) 160.4(4)
C(14) Zr(1) C(12) C(13) 37.2(4)
C(14) Zr(1) C(12) C(16) -79.6(5)
C(12) Zr(1) C(15) C(14) -78.8(5)
C(12) Zr(1) C(15) C(16) 39.0(4)
C(12) Zr(1) C(15) C(17) 165.5(11)
C(15) Zr(1) C(12) Si(1) -158.3(5)
C(15) Zr(1) C(12) C(13) 78.5(5)
C(15) Zr(1) C(12) C(16) -38.3(5)
C(12) Zr(1) C(16) C(15) -111.8(6)
C(16) Zr(1) C(12) Si(1) -120.0(6)
C(16) Zr(1) C(12) C(13) 116.8(7)
C(13) Zr(1) C(14) C(15) 113.4(9)
C(14) Zr(1) C(13) C(12) -114.1(7)
C(13) Zr(1) C(15) C(14) -37.5(5)
C(13) Zr(1) C(15) C(16) 80.2(5)
C(13) Zr(1) C(15) C(17) -153.3(12)
C(15) Zr(1) C(13) C(12) -75.9(6)
C(15) Zr(1) C(13) C(14) 38.2(6)
C(13) Zr(1) C(16) C(12) 36.2(4)
C(13) Zr(1) C(16) C(15) -75.6(5)
C(16) Zr(1) C(13) C(12) -36.1(5)
C(16) Zr(1) C(13) C(14) 78.1(6)
C(14) Zr(1) C(15) C(16) 117.8(7)
C(14) Zr(1) C(15) C(17) -115.8(13)
C(15) Zr(1) C(14) C(13) -113.4(9)
C(14) Zr(1) C(16) C(12) 75.9(4)
C(14) Zr(1) C(16) C(15) -35.9(4)
C(16) Zr(1) C(14) C(13) -78.3(6)
C(16) Zr(1) C(14) C(15) 35.1(6)
C(15) Zr(1) C(16) C(12) 111.8(6)
C(16) Zr(1) C(15) C(14) -117.8(7)
C(16) Zr(1) C(15) C(17) 126.4(12)
Cl(3) Co(1) Cl(4) Cl(5) 98.9(3)
Cl(3) Co(1) Cl(5) Cl(4) -94.7(3)
Cl(3) Co(1) N(1) C(22) -67.3(6)
Cl(3) Co(1) N(1) C(26) 115.0(4)
Cl(3) Co(1) N(2) C(27) -115.9(3)
Cl(3) Co(1) N(2) C(28) 63.6(4)
Cl(4) Co(1) N(1) C(22) 84.2(6)
Cl(4) Co(1) N(1) C(26) -93.4(4)
N(1) Co(1) Cl(4) Cl(5) -52.1(4)
Cl(4) Co(1) N(2) C(27) 120.5(3)
Cl(4) Co(1) N(2) C(28) -60.1(4)
N(2) Co(1) Cl(4) Cl(5) -139.2(3)
Cl(5) Co(1) N(1) C(22) 62.0(6)
Cl(5) Co(1) N(1) C(26) -115.6(4)
N(1) Co(1) Cl(5) Cl(4) 137.8(3)
Cl(5) Co(1) N(2) C(27) 100.0(4)
Cl(5) Co(1) N(2) C(28) -80.5(4)
N(2) Co(1) Cl(5) Cl(4) 48.3(4)
N(1) Co(1) N(2) C(27) -4.1(4)
N(1) Co(1) N(2) C(28) 175.4(4)
N(2) Co(1) N(1) C(22) -178.6(6)
N(2) Co(1) N(1) C(26) 3.8(3)
C(10) Si(1) C(1) Zr(1) -117.5(5)
C(10) Si(1) C(1) C(2) -38.8(9)
C(10) Si(1) C(1) C(5) 166.4(8)
C(11) Si(1) C(1) Zr(1) 117.4(4)
C(11) Si(1) C(1) C(2) -163.9(7)
C(11) Si(1) C(1) C(5) 41.3(9)
C(1) Si(1) C(12) Zr(1) -0.5(3)
C(1) Si(1) C(12) C(13) 72.8(7)
C(1) Si(1) C(12) C(16) -76.1(9)
C(12) Si(1) C(1) Zr(1) 0.5(3)
C(12) Si(1) C(1) C(2) 79.2(8)
C(12) Si(1) C(1) C(5) -75.6(8)
C(10) Si(1) C(12) Zr(1) 119.0(5)
C(10) Si(1) C(12) C(13) -167.6(7)
C(10) Si(1) C(12) C(16) 43.5(10)
C(11) Si(1) C(12) Zr(1) -118.7(4)
C(11) Si(1) C(12) C(13) -45.4(9)
C(11) Si(1) C(12) C(16) 165.7(8)
C(20) O(2) C(21) C(22) -171.9(8)
C(21) O(2) C(20) O(1) 1.1(14)
C(21) O(2) C(20) C(19) 175.1(8)
Co(1) N(1) C(22) C(21) 3.1(11)
Co(1) N(1) C(22) C(23) -178.0(6)
Co(1) N(1) C(26) C(25) 177.8(5)
Co(1) N(1) C(26) C(27) -3.0(6)
C(22) N(1) C(26) C(25) -0.0(9)
C(22) N(1) C(26) C(27) 179.1(6)
C(26) N(1) C(22) C(21) -179.5(8)
C(26) N(1) C(22) C(23) -0.5(8)
Co(1) N(2) C(27) C(26) 3.7(6)
Co(1) N(2) C(28) C(29) 85.6(6)
Co(1) N(2) C(28) C(33) -93.2(5)
C(27) N(2) C(28) C(29) -94.9(7)
C(27) N(2) C(28) C(33) 86.3(7)
C(28) N(2) C(27) C(26) -175.8(5)
Zr(1) C(1) C(2) C(3) -68.5(6)
Zr(1) C(1) C(2) C(6) 112.1(10)
Zr(1) C(1) C(5) C(4) 70.9(6)
Zr(1) C(1) C(5) C(9) -114.2(9)
Si(1) C(1) C(2) Zr(1) -91.7(6)
Si(1) C(1) C(2) C(3) -160.1(6)
Si(1) C(1) C(2) C(6) 20.5(14)
Si(1) C(1) C(5) Zr(1) 90.5(6)
Si(1) C(1) C(5) C(4) 161.4(6)
Si(1) C(1) C(5) C(9) -23.6(13)
C(2) C(1) C(5) Zr(1) -68.1(6)
C(2) C(1) C(5) C(4) 2.9(9)
C(2) C(1) C(5) C(9) 177.8(8)
C(5) C(1) C(2) Zr(1) 66.7(5)
C(5) C(1) C(2) C(3) -1.8(10)
C(5) C(1) C(2) C(6) 178.8(10)
Zr(1) C(2) C(3) C(4) -65.6(7)
Zr(1) C(2) C(3) C(7) 119.3(10)
C(1) C(2) C(3) Zr(1) 65.6(6)
C(1) C(2) C(3) C(4) -0.0(10)
C(1) C(2) C(3) C(7) -175.1(9)
C(6) C(2) C(3) Zr(1) -115.0(10)
C(6) C(2) C(3) C(4) 179.4(10)
C(6) C(2) C(3) C(7) 4.3(16)
Zr(1) C(3) C(4) C(5) -61.4(6)
Zr(1) C(3) C(4) C(8) 122.8(10)
C(2) C(3) C(4) Zr(1) 63.2(6)
C(2) C(3) C(4) C(5) 1.9(11)
C(2) C(3) C(4) C(8) -174.0(9)
C(7) C(3) C(4) Zr(1) -122.1(11)
C(7) C(3) C(4) C(5) 176.5(10)
C(7) C(3) C(4) C(8) 0.7(15)
Zr(1) C(4) C(5) C(1) -68.1(6)
Zr(1) C(4) C(5) C(9) 116.6(8)
C(3) C(4) C(5) Zr(1) 65.2(7)
C(3) C(4) C(5) C(1) -3.0(10)
C(3) C(4) C(5) C(9) -178.2(8)
C(8) C(4) C(5) Zr(1) -118.9(9)
C(8) C(4) C(5) C(1) 172.9(9)
C(8) C(4) C(5) C(9) -2.3(14)
Zr(1) C(12) C(13) C(14) -71.1(5)
Zr(1) C(12) C(16) C(15) 71.1(7)
Si(1) C(12) C(13) Zr(1) -87.1(5)
Si(1) C(12) C(13) C(14) -158.2(6)
Si(1) C(12) C(16) Zr(1) 89.2(6)
Si(1) C(12) C(16) C(15) 160.3(7)
C(13) C(12) C(16) Zr(1) -63.8(6)
C(13) C(12) C(16) C(15) 7.2(10)
C(16) C(12) C(13) Zr(1) 64.9(6)
C(16) C(12) C(13) C(14) -6.1(9)
Zr(1) C(13) C(14) C(15) -67.0(6)
C(12) C(13) C(14) Zr(1) 69.5(5)
C(12) C(13) C(14) C(15) 2.5(9)
Zr(1) C(14) C(15) C(16) -61.7(7)
Zr(1) C(14) C(15) C(17) 116.0(10)
C(13) C(14) C(15) Zr(1) 63.7(5)
C(13) C(14) C(15) C(16) 2.0(10)
C(13) C(14) C(15) C(17) 179.8(7)
Zr(1) C(15) C(16) C(12) -68.5(7)
Zr(1) C(15) C(17) C(18) 75.8(11)
C(14) C(15) C(16) Zr(1) 62.9(7)
C(14) C(15) C(16) C(12) -5.7(11)
C(14) C(15) C(17) C(18) -11.2(15)
C(16) C(15) C(17) C(18) 166.0(11)
C(17) C(15) C(16) Zr(1) -114.6(12)
C(17) C(15) C(16) C(12) 176.9(11)
C(15) C(17) C(18) C(19) 119.7(12)
C(17) C(18) C(19) C(20) -175.4(9)
C(18) C(19) C(20) O(1) 0.3(13)
C(18) C(19) C(20) O(2) -173.4(9)
O(2) C(21) C(22) N(1) -37.3(11)
O(2) C(21) C(22) C(23) 143.8(9)
N(1) C(22) C(23) C(24) 0.9(13)
C(21) C(22) C(23) C(24) 179.8(8)
C(22) C(23) C(24) C(25) -0.6(12)
C(23) C(24) C(25) C(26) 0.0(11)
C(24) C(25) C(26) N(1) 0.3(8)
C(24) C(25) C(26) C(27) -178.8(6)
N(1) C(26) C(27) N(2) -0.5(8)
C(25) C(26) C(27) N(2) 178.6(6)
N(2) C(28) C(29) C(30) 179.9(5)
N(2) C(28) C(29) C(34) 2.9(9)
N(2) C(28) C(33) C(32) -179.8(4)
N(2) C(28) C(33) C(37) -2.7(9)
C(29) C(28) C(33) C(32) 1.4(10)
C(29) C(28) C(33) C(37) 178.6(6)
C(33) C(28) C(29) C(30) -1.4(10)
C(33) C(28) C(29) C(34) -178.4(6)
C(28) C(29) C(30) C(31) 2.3(11)
C(28) C(29) C(34) C(35) 99.3(9)
C(28) C(29) C(34) C(36) -135.0(8)
C(30) C(29) C(34) C(35) -77.7(10)
C(30) C(29) C(34) C(36) 48.0(11)
C(34) C(29) C(30) C(31) 179.4(7)
C(29) C(30) C(31) C(32) -3.4(13)
C(30) C(31) C(32) C(33) 3.6(14)
C(31) C(32) C(33) C(28) -2.6(12)
C(31) C(32) C(33) C(37) -179.8(6)
C(28) C(33) C(37) C(38) 132.3(7)
C(28) C(33) C(37) C(39) -102.7(8)
C(32) C(33) C(37) C(38) -50.8(9)
C(32) C(33) C(37) C(39) 74.2(9)
C(41) C(40) C(45) C(44) -0.2(9)
C(45) C(40) C(41) C(42) 0.1(9)
C(40) C(41) C(42) C(43) -0.0(12)
C(41) C(42) C(43) C(44) -0.0(13)
C(42) C(43) C(44) C(45) 0.0(13)
C(43) C(44) C(45) C(40) 0.1(11)
C(48) C(47) C(52) C(51) -0(2)
C(52) C(47) C(48) C(49) 0(2)
C(47) C(48) C(49) C(50) 0(2)
C(48) C(49) C(50) C(51) -0(2)
C(49) C(50) C(51) C(52) 0(2)
C(50) C(51) C(52) C(47) 0(2)
